data_7224468
loop_
_publ_author_name
'Su, Kongzhao'
'Jiang, Feilong'
'Wu, Mingyan'
'Qian, Jinjie'
'Pang, Jiandong'
'Yuan, Daqiang'
'Hong, Maochun'

_publ_section_title
;
 Syntheses, structures, luminescence and magnetic properties of three
 high-nuclearity neodymium compounds based on mixed
 sulfonylcalix[4]arene-phosphonate ligands
;
_journal_issue 26
_journal_name_full CrystEngComm
_journal_page_first 4921
_journal_paper_doi 10.1039/C6CE00092D
_journal_volume 18
_journal_year 2016
_chemical_formula_sum 'C209 H309 Cl2 N11 Nd10 O86 P4 S16'
_chemical_formula_weight 6502.01
_chemical_name_systematic
; 
 ? 
;
_space_group_IT_number 14
_symmetry_cell_setting monoclinic
_symmetry_space_group_name_Hall '-P 2yn'
_symmetry_space_group_name_H-M 'P 1 21/n 1'
_atom_sites_solution_hydrogens geom
_atom_sites_solution_primary direct
_atom_sites_solution_secondary difmap
_audit_creation_method SHELXL-97
_audit_update_record
;
2016-02-23 deposited with the CCDC.
2016-03-02 downloaded from the CCDC.
;
_cell_angle_alpha 90.00
_cell_angle_beta 109.7260(10)
_cell_angle_gamma 90.00
_cell_formula_units_Z 2
_cell_length_a 22.5950(3)
_cell_length_b 25.0260(3)
_cell_length_c 25.1004(3)
_cell_measurement_reflns_used 24937
_cell_measurement_temperature 100(2)
_cell_measurement_theta_max 72.6090
_cell_measurement_theta_min 3.6760
_cell_volume 13360.4(3)
_computing_structure_refinement 'SHELXL-97 (Sheldrick, 1997)'
_computing_structure_solution 'SHELXS-97 (Sheldrick, 1990)'
_diffrn_ambient_temperature 100(2)
_diffrn_detector_area_resol_mean 10.5594
_diffrn_measured_fraction_theta_full 0.994
_diffrn_measured_fraction_theta_max 0.994
_diffrn_measurement_device_type 'SuperNova, Dual, Cu at zero, Atlas'
_diffrn_measurement_method '\w scans'
_diffrn_radiation_monochromator graphite
_diffrn_radiation_source 'fine-focus sealed tube'
_diffrn_radiation_type CuK\a
_diffrn_radiation_wavelength 1.54184
_diffrn_reflns_av_R_equivalents 0.0386
_diffrn_reflns_av_sigmaI/netI 0.0494
_diffrn_reflns_limit_h_max 27
_diffrn_reflns_limit_h_min -17
_diffrn_reflns_limit_k_max 30
_diffrn_reflns_limit_k_min -30
_diffrn_reflns_limit_l_max 30
_diffrn_reflns_limit_l_min -29
_diffrn_reflns_number 54179
_diffrn_reflns_theta_full 70.00
_diffrn_reflns_theta_max 70.00
_diffrn_reflns_theta_min 3.68
_diffrn_standards_number 55728
_exptl_absorpt_coefficient_mu 16.804
_exptl_absorpt_correction_T_max 0.1872
_exptl_absorpt_correction_T_min 0.1519
_exptl_absorpt_correction_type multi-scan
_exptl_crystal_colour colorless
_exptl_crystal_density_diffrn 1.616
_exptl_crystal_density_method 'not measured'
_exptl_crystal_description block
_exptl_crystal_F_000 6556
_exptl_crystal_size_max 0.18
_exptl_crystal_size_mid 0.18
_exptl_crystal_size_min 0.15
_platon_squeeze_details
;
SQUEEZE removed 1 DMF and 1 CH3OH molecules per formula unit. 
This valueis calculated based upon volume/count_electrons analysis 
together with element analysis.See ref: a) Y. F. Bi, X. T. Wang, 
W. P. Liao, X. F. Wang, X. W. Wang, H. J. Zhang and S. Gao, 
J. Am. Chem. Soc. 2009, 131, 11650;b)Y. F. Bi, S. C. Du and 
W. P. Liao, Chem. Commun., 2011, 47, 4724.
;
_refine_diff_density_max 1.512
_refine_diff_density_min -1.412
_refine_diff_density_rms 0.122
_refine_ls_extinction_method none
_refine_ls_goodness_of_fit_ref 1.018
_refine_ls_hydrogen_treatment mixed
_refine_ls_matrix_type full
_refine_ls_number_parameters 1418
_refine_ls_number_reflns 25187
_refine_ls_number_restraints 34
_refine_ls_restrained_S_all 1.022
_refine_ls_R_factor_all 0.0455
_refine_ls_R_factor_gt 0.0371
_refine_ls_shift/su_max 0.003
_refine_ls_shift/su_mean 0.000
_refine_ls_structure_factor_coef Fsqd
_refine_ls_weighting_details 'calc w=1/[\s^2^(Fo^2^)+(0.0612P)^2^+0.0000P] where P=(Fo^2^+2Fc^2^)/3'
_refine_ls_weighting_scheme calc
_refine_ls_wR_factor_gt 0.0965
_refine_ls_wR_factor_ref 0.1020
_reflns_number_gt 21087
_reflns_number_total 25187
_reflns_threshold_expression >2sigma(I)
_cod_data_source_file c6ce00092d2.cif
_cod_data_source_block 1
_cod_depositor_comments 'Adding full bibliography for 7224468--7224470.cif.'
_cod_original_sg_symbol_H-M P21/n
_cod_database_code 7224468

loop_
_symmetry_equiv_pos_as_xyz
'x, y, z'
'-x+1/2, y+1/2, -z+1/2'
'-x, -y, -z'
'x-1/2, -y-1/2, z-1/2'

loop_
_atom_site_label
_atom_site_type_symbol
_atom_site_fract_x
_atom_site_fract_y
_atom_site_fract_z
_atom_site_U_iso_or_equiv
_atom_site_adp_type
_atom_site_occupancy
_atom_site_symmetry_multiplicity
_atom_site_calc_flag
_atom_site_refinement_flags
Nd1 Nd 0.888142(9) 0.419658(10) 0.612908(9) 0.01675(6) Uani 1 1 d .
Nd2 Nd 0.929451(9) 0.611055(9) 0.359022(9) 0.01674(6) Uani 1 1 d .
Nd3 Nd 0.980488(9) 0.466208(9) 0.389474(9) 0.01660(6) Uani 1 1 d .
Nd4 Nd 0.793841(9) 0.506175(9) 0.359443(9) 0.01598(6) Uani 1 1 d .
Nd5 Nd 0.758785(9) 0.442672(10) 0.478406(9) 0.01728(6) Uani 1 1 d .
Cl1 Cl 0.99949(6) 0.36435(5) 0.35716(6) 0.0370(3) Uani 1 1 d .
S1 S 0.73217(5) 0.45742(5) 0.67225(4) 0.0245(2) Uani 1 1 d .
S2 S 0.73701(5) 0.30094(5) 0.51279(4) 0.0229(2) Uani 1 1 d .
S3 S 0.98677(5) 0.26349(4) 0.63739(4) 0.0218(2) Uani 1 1 d .
S4 S 0.97584(5) 0.41290(5) 0.80122(4) 0.0227(2) Uani 1 1 d .
S5 S 0.64411(5) 0.39197(4) 0.27477(4) 0.0204(2) Uani 1 1 d .
S6 S 0.77115(5) 0.52427(5) 0.17783(4) 0.0215(2) Uani 1 1 d .
S7 S 0.78124(5) 0.68205(4) 0.34021(4) 0.0216(2) Uani 1 1 d .
S8 S 0.64138(4) 0.55360(5) 0.42969(4) 0.0202(2) Uani 1 1 d .
P1 P 1.14648(5) 0.46046(5) 0.47982(4) 0.0182(2) Uani 1 1 d .
P2 P 0.87993(5) 0.39893(4) 0.45665(4) 0.0174(2) Uani 1 1 d .
O1 O 0.86519(14) 0.42253(15) 0.69415(13) 0.0267(7) Uani 1 1 d .
O2 O 0.77188(13) 0.41118(13) 0.57267(12) 0.0209(6) Uani 1 1 d .
O3 O 0.86750(14) 0.32858(13) 0.59987(13) 0.0234(6) Uani 1 1 d .
O4 O 0.98388(13) 0.37918(13) 0.68231(12) 0.0199(6) Uani 1 1 d .
O5 O 0.75516(14) 0.49462(14) 0.64021(14) 0.0270(7) Uani 1 1 d .
O6 O 0.67629(14) 0.47219(16) 0.68441(14) 0.0318(8) Uani 1 1 d .
O7 O 0.75325(14) 0.34330(13) 0.48060(13) 0.0230(6) Uani 1 1 d .
O8 O 0.68616(15) 0.26670(15) 0.48132(14) 0.0298(7) Uani 1 1 d .
O9 O 1.00442(14) 0.30757(13) 0.60816(12) 0.0221(6) Uani 1 1 d .
O10 O 1.02712(15) 0.21741(14) 0.64757(14) 0.0267(7) Uani 1 1 d .
O11 O 0.99742(14) 0.45321(14) 0.77129(13) 0.0262(7) Uani 1 1 d .
O12 O 1.00982(14) 0.40801(15) 0.86081(14) 0.0296(7) Uani 1 1 d .
O13 O 0.70505(13) 0.46400(13) 0.38204(12) 0.0202(6) Uani 1 1 d .
O14 O 0.72778(13) 0.57799(13) 0.36159(13) 0.0208(6) Uani 1 1 d .
O15 O 0.82304(13) 0.57473(12) 0.30085(12) 0.0190(6) Uani 1 1 d .
O16 O 0.73134(13) 0.48000(13) 0.27103(12) 0.0206(6) Uani 1 1 d .
O17 O 0.70167(14) 0.37327(13) 0.31601(13) 0.0230(6) Uani 1 1 d .
O18 O 0.59277(14) 0.35416(14) 0.25419(14) 0.0259(7) Uani 1 1 d .
O19 O 0.83252(13) 0.50741(13) 0.21464(13) 0.0228(6) Uani 1 1 d .
O20 O 0.76590(15) 0.53836(15) 0.12070(13) 0.0292(7) Uani 1 1 d .
O21 O 0.84140(13) 0.65936(13) 0.37422(13) 0.0242(7) Uani 1 1 d .
O22 O 0.78162(15) 0.73869(14) 0.32785(14) 0.0279(7) Uani 1 1 d .
O23 O 0.69484(13) 0.52594(14) 0.46997(12) 0.0234(7) Uani 1 1 d .
O24 O 0.58910(14) 0.56283(14) 0.44976(13) 0.0261(7) Uani 1 1 d .
O25 O 0.97936(13) 0.44276(12) 0.59028(12) 0.0195(6) Uani 1 1 d .
O26 O 0.86836(13) 0.40482(13) 0.51328(12) 0.0205(6) Uani 1 1 d .
O27 O 0.65014(15) 0.42228(15) 0.47803(15) 0.0308(8) Uani 1 1 d .
O28 O 0.82054(13) 0.42184(12) 0.41248(12) 0.0188(6) Uani 1 1 d .
O29 O 0.94102(13) 0.42608(12) 0.45748(13) 0.0205(6) Uani 1 1 d .
O30 O 1.18285(13) 0.47671(13) 0.54117(12) 0.0191(6) Uani 1 1 d .
O31 O 0.90235(12) 0.52977(12) 0.39910(12) 0.0178(6) Uani 1 1 d .
O32 O 0.87118(13) 0.44127(13) 0.32327(13) 0.0231(6) Uani 1 1 d .
O33 O 0.93820(13) 0.52956(13) 0.30149(12) 0.0202(6) Uani 1 1 d .
O34 O 0.95058(16) 0.62992(14) 0.46249(14) 0.0297(6) Uani 1 1 d .
O35 O 0.89014(14) 0.66683(14) 0.27569(14) 0.0276(7) Uani 1 1 d .
O36 O 1.06068(13) 0.48405(14) 0.33962(13) 0.0242(7) Uani 1 1 d .
O37 O 1.07599(13) 0.45671(13) 0.46803(13) 0.0219(6) Uani 1 1 d .
O38 O 1.16525(13) 0.50304(13) 0.44396(12) 0.0200(6) Uani 1 1 d .
N1 N 0.84178(19) 0.70047(18) 0.18824(16) 0.0298(9) Uani 1 1 d .
N2 N 1.0990(2) 0.4309(2) 0.2839(2) 0.0466(12) Uani 1 1 d .
N3 N 0.83997(18) 0.37579(17) 0.25601(17) 0.0266(8) Uani 1 1 d .
N4 N 0.5746(2) 0.4349(3) 0.5195(2) 0.0517(14) Uani 1 1 d .
C1 C 0.8520(2) 0.4302(2) 0.73940(19) 0.0240(9) Uani 1 1 d .
C2 C 0.8967(2) 0.4254(2) 0.79416(19) 0.0243(9) Uani 1 1 d .
C3 C 0.8810(2) 0.4282(3) 0.8425(2) 0.0343(12) Uani 1 1 d .
H3 H 0.9128 0.4234 0.8783 0.041 Uiso 1 1 calc R
C4 C 0.8195(2) 0.4381(3) 0.8399(2) 0.0457(16) Uani 1 1 d .
C5 C 0.7746(2) 0.4472(3) 0.7868(2) 0.0339(12) Uani 1 1 d .
H5 H 0.7326 0.4557 0.7838 0.041 Uiso 1 1 calc R
C6 C 0.7906(2) 0.4440(2) 0.73798(19) 0.0249(10) Uani 1 1 d .
C11 C 0.73811(19) 0.3797(2) 0.59226(18) 0.0212(9) Uani 1 1 d .
C12 C 0.7157(2) 0.3949(2) 0.63675(19) 0.0251(10) Uani 1 1 d .
C13 C 0.6758(3) 0.3619(3) 0.6545(2) 0.0395(13) Uani 1 1 d .
H13 H 0.6624 0.3738 0.6845 0.047 Uiso 1 1 calc R
C14 C 0.6550(3) 0.3127(3) 0.6301(3) 0.0469(15) Uani 1 1 d .
C15 C 0.6771(2) 0.2963(2) 0.5877(2) 0.0365(12) Uani 1 1 d .
H15 H 0.6647 0.2623 0.5707 0.044 Uiso 1 1 calc R
C16 C 0.7173(2) 0.3284(2) 0.56911(19) 0.0257(10) Uani 1 1 d .
C17 C 0.6072(4) 0.2794(4) 0.6481(3) 0.067(2) Uani 1 1 d .
C18A C 0.5495(12) 0.2708(11) 0.6001(12) 0.066(6) Uani 0.30 1 d PU
C19B C 0.6337(8) 0.2156(7) 0.6542(8) 0.084(4) Uani 0.60 1 d PU
C20 C 0.6166(6) 0.2847(5) 0.7070(5) 0.120(5) Uani 1 1 d .
H20A H 0.5834 0.2653 0.7160 0.181 Uiso 1 1 calc R
H20B H 0.6151 0.3226 0.7164 0.181 Uiso 1 1 calc R
H20C H 0.6576 0.2698 0.7292 0.181 Uiso 1 1 calc R
C21 C 0.8603(2) 0.28130(19) 0.58034(18) 0.0228(9) Uani 1 1 d .
C22 C 0.8030(2) 0.2596(2) 0.54323(19) 0.0254(9) Uani 1 1 d .
C23 C 0.7947(2) 0.2050(2) 0.5311(2) 0.0295(10) Uani 1 1 d .
H23 H 0.7547 0.1926 0.5077 0.035 Uiso 1 1 calc R
C24 C 0.8431(2) 0.1682(2) 0.5522(2) 0.0289(10) Uani 1 1 d .
C25 C 0.9018(2) 0.1889(2) 0.5841(2) 0.0276(10) Uani 1 1 d .
H25 H 0.9366 0.1653 0.5975 0.033 Uiso 1 1 calc R
C26 C 0.9109(2) 0.2424(2) 0.5968(2) 0.0257(9) Uani 1 1 d .
C27 C 0.8328(3) 0.1079(2) 0.5456(3) 0.0445(14) Uani 1 1 d .
C28 C 0.8293(6) 0.0872(4) 0.6034(4) 0.110(5) Uani 1 1 d .
H28A H 0.8226 0.0485 0.6013 0.166 Uiso 1 1 calc R
H28B H 0.7943 0.1048 0.6112 0.166 Uiso 1 1 calc R
H28C H 0.8688 0.0955 0.6337 0.166 Uiso 1 1 calc R
C29 C 0.7714(4) 0.0934(3) 0.5015(3) 0.061(2) Uani 1 1 d .
H29A H 0.7710 0.1058 0.4644 0.091 Uiso 1 1 calc R
H29B H 0.7369 0.1104 0.5107 0.091 Uiso 1 1 calc R
H29C H 0.7660 0.0545 0.5007 0.091 Uiso 1 1 calc R
C30 C 0.8876(5) 0.0790(3) 0.5379(6) 0.105(4) Uani 1 1 d .
H30A H 0.8873 0.0842 0.4991 0.158 Uiso 1 1 calc R
H30B H 0.8845 0.0408 0.5451 0.158 Uiso 1 1 calc R
H30C H 0.9269 0.0932 0.5646 0.158 Uiso 1 1 calc R
C31 C 0.98010(18) 0.34042(19) 0.71602(18) 0.0208(9) Uani 1 1 d .
C32 C 0.98174(19) 0.28523(19) 0.70255(19) 0.0223(9) Uani 1 1 d .
C33 C 0.9828(2) 0.2440(2) 0.7405(2) 0.0288(10) Uani 1 1 d .
H33 H 0.9857 0.2081 0.7294 0.035 Uiso 1 1 calc R
C34 C 0.9798(2) 0.2541(2) 0.7941(2) 0.0333(11) Uani 1 1 d .
C35 C 0.9768(2) 0.3075(2) 0.8078(2) 0.0305(10) Uani 1 1 d .
H35 H 0.9747 0.3161 0.8440 0.037 Uiso 1 1 calc R
C36 C 0.9767(2) 0.3488(2) 0.77113(19) 0.0257(10) Uani 1 1 d .
C37 C 0.9879(3) 0.2096(3) 0.8382(2) 0.0408(13) Uani 1 1 d .
C38 C 0.9617(3) 0.1573(3) 0.8095(3) 0.0473(15) Uani 1 1 d .
H38A H 0.9665 0.1296 0.8382 0.071 Uiso 1 1 calc R
H38B H 0.9847 0.1467 0.7843 0.071 Uiso 1 1 calc R
H38C H 0.9171 0.1617 0.7874 0.071 Uiso 1 1 calc R
C39 C 1.0590(3) 0.2019(3) 0.8706(3) 0.0463(15) Uani 1 1 d .
H39A H 1.0651 0.1710 0.8959 0.069 Uiso 1 1 calc R
H39B H 1.0759 0.2340 0.8930 0.069 Uiso 1 1 calc R
H39C H 1.0810 0.1958 0.8435 0.069 Uiso 1 1 calc R
C40 C 0.9528(3) 0.2238(3) 0.8798(3) 0.0475(15) Uani 1 1 d .
H40A H 0.9097 0.2349 0.8584 0.071 Uiso 1 1 calc R
H40B H 0.9747 0.2531 0.9045 0.071 Uiso 1 1 calc R
H40C H 0.9517 0.1924 0.9028 0.071 Uiso 1 1 calc R
C41 C 0.64695(19) 0.47562(19) 0.35155(18) 0.0197(9) Uani 1 1 d .
C42 C 0.61393(19) 0.4479(2) 0.30072(19) 0.0229(9) Uani 1 1 d .
C43 C 0.5533(2) 0.4630(2) 0.2666(2) 0.0248(9) Uani 1 1 d .
H43 H 0.5333 0.4437 0.2327 0.030 Uiso 1 1 calc R
C44 C 0.52113(19) 0.5056(2) 0.28076(19) 0.0228(9) Uani 1 1 d .
C45 C 0.5513(2) 0.5317(2) 0.33097(19) 0.0248(10) Uani 1 1 d .
H45 H 0.5305 0.5602 0.3424 0.030 Uiso 1 1 calc R
C46 C 0.61239(18) 0.51721(19) 0.36575(18) 0.0212(9) Uani 1 1 d .
C47 C 0.45479(19) 0.5198(2) 0.2415(2) 0.0284(10) Uani 1 1 d .
C48 C 0.4545(2) 0.5263(3) 0.1805(2) 0.0372(12) Uani 1 1 d .
H48A H 0.4126 0.5376 0.1560 0.056 Uiso 1 1 calc R
H48B H 0.4652 0.4921 0.1670 0.056 Uiso 1 1 calc R
H48C H 0.4855 0.5533 0.1796 0.056 Uiso 1 1 calc R
C49 C 0.4104(2) 0.4742(2) 0.2435(2) 0.0333(11) Uani 1 1 d .
H49A H 0.4084 0.4713 0.2818 0.050 Uiso 1 1 calc R
H49B H 0.4260 0.4406 0.2333 0.050 Uiso 1 1 calc R
H49C H 0.3683 0.4815 0.2167 0.050 Uiso 1 1 calc R
C50 C 0.4315(2) 0.5715(2) 0.2592(2) 0.0331(11) Uani 1 1 d .
H50A H 0.4303 0.5677 0.2977 0.050 Uiso 1 1 calc R
H50B H 0.3892 0.5794 0.2331 0.050 Uiso 1 1 calc R
H50C H 0.4601 0.6007 0.2583 0.050 Uiso 1 1 calc R
C51 C 0.70992(19) 0.61872(19) 0.38307(18) 0.0219(9) Uani 1 1 d .
C52 C 0.72868(19) 0.67161(19) 0.3769(2) 0.0236(9) Uani 1 1 d .
C53 C 0.7102(2) 0.7164(2) 0.4007(2) 0.0331(11) Uani 1 1 d .
H53 H 0.7238 0.7508 0.3941 0.040 Uiso 1 1 calc R
C54 C 0.6723(3) 0.7115(2) 0.4339(3) 0.0409(13) Uani 1 1 d .
C55 C 0.6497(2) 0.6604(2) 0.4389(2) 0.0343(11) Uani 1 1 d .
H55 H 0.6214 0.6559 0.4592 0.041 Uiso 1 1 calc R
C56 C 0.6678(2) 0.61605(19) 0.41492(19) 0.0225(9) Uani 1 1 d .
C57 C 0.6589(4) 0.7598(3) 0.4652(4) 0.063(2) Uani 1 1 d .
C58 C 0.6292(7) 0.8029(4) 0.4232(5) 0.120(5) Uani 1 1 d .
H58A H 0.5923 0.7885 0.3935 0.180 Uiso 1 1 calc R
H58B H 0.6596 0.8159 0.4061 0.180 Uiso 1 1 calc R
H58C H 0.6162 0.8325 0.4424 0.180 Uiso 1 1 calc R
C59 C 0.7239(5) 0.7790(5) 0.5097(5) 0.106(4) Uani 1 1 d .
H59A H 0.7178 0.8129 0.5265 0.158 Uiso 1 1 calc R
H59B H 0.7547 0.7838 0.4904 0.158 Uiso 1 1 calc R
H59C H 0.7393 0.7520 0.5395 0.158 Uiso 1 1 calc R
C60 C 0.6156(4) 0.7475(3) 0.4979(4) 0.071(2) Uani 1 1 d .
H60A H 0.6127 0.7788 0.5204 0.107 Uiso 1 1 calc R
H60B H 0.6322 0.7171 0.5231 0.107 Uiso 1 1 calc R
H60C H 0.5737 0.7387 0.4715 0.107 Uiso 1 1 calc R
C61 C 0.77557(19) 0.59933(19) 0.26328(18) 0.0209(9) Uani 1 1 d .
C62 C 0.7456(2) 0.58011(19) 0.20721(19) 0.0238(9) Uani 1 1 d .
C63 C 0.6934(2) 0.6052(2) 0.1698(2) 0.0326(11) Uani 1 1 d .
H63 H 0.6747 0.5901 0.1332 0.039 Uiso 1 1 calc R
C64 C 0.6670(2) 0.6512(2) 0.1831(2) 0.0359(12) Uani 1 1 d .
C65 C 0.6975(2) 0.6722(2) 0.2370(2) 0.0291(10) Uani 1 1 d .
H65 H 0.6820 0.7042 0.2479 0.035 Uiso 1 1 calc R
C66 C 0.75011(19) 0.64739(19) 0.27525(19) 0.0221(9) Uani 1 1 d .
C67 C 0.6085(3) 0.6767(3) 0.1402(3) 0.0479(15) Uani 1 1 d .
C68 C 0.5536(3) 0.6373(3) 0.1305(3) 0.062(2) Uani 1 1 d .
H68A H 0.5470 0.6303 0.1666 0.093 Uiso 1 1 calc R
H68B H 0.5634 0.6038 0.1153 0.093 Uiso 1 1 calc R
H68C H 0.5153 0.6528 0.1036 0.093 Uiso 1 1 calc R
C69 C 0.6171(3) 0.6855(3) 0.0830(3) 0.0591(19) Uani 1 1 d .
H69A H 0.5800 0.7039 0.0574 0.089 Uiso 1 1 calc R
H69B H 0.6221 0.6510 0.0667 0.089 Uiso 1 1 calc R
H69C H 0.6545 0.7075 0.0882 0.089 Uiso 1 1 calc R
C70 C 0.5928(3) 0.7295(3) 0.1594(3) 0.060(2) Uani 1 1 d .
H70A H 0.6285 0.7538 0.1661 0.090 Uiso 1 1 calc R
H70B H 0.5836 0.7249 0.1946 0.090 Uiso 1 1 calc R
H70C H 0.5559 0.7445 0.1302 0.090 Uiso 1 1 calc R
C71 C 0.70432(18) 0.45800(18) 0.22264(18) 0.0190(8) Uani 1 1 d .
C72 C 0.65994(19) 0.41570(18) 0.21469(19) 0.0201(9) Uani 1 1 d .
C73 C 0.6311(2) 0.39185(19) 0.16250(19) 0.0235(9) Uani 1 1 d .
H73 H 0.6015 0.3641 0.1594 0.028 Uiso 1 1 calc R
C74 C 0.6444(2) 0.4075(2) 0.11443(19) 0.0266(10) Uani 1 1 d .
C75 C 0.6868(2) 0.4493(2) 0.12061(19) 0.0243(9) Uani 1 1 d .
H75 H 0.6960 0.4617 0.0885 0.029 Uiso 1 1 calc R
C76 C 0.71590(19) 0.47339(19) 0.17294(19) 0.0225(9) Uani 1 1 d .
C77 C 0.6135(3) 0.3797(3) 0.0577(2) 0.0397(13) Uani 1 1 d .
C78 C 0.6296(4) 0.3198(3) 0.0637(3) 0.065(2) Uani 1 1 d .
H78A H 0.6109 0.3022 0.0270 0.098 Uiso 1 1 calc R
H78B H 0.6129 0.3037 0.0913 0.098 Uiso 1 1 calc R
H78C H 0.6754 0.3153 0.0767 0.098 Uiso 1 1 calc R
C79 C 0.5436(3) 0.3828(4) 0.0422(3) 0.073(3) Uani 1 1 d .
H79A H 0.5309 0.4202 0.0423 0.109 Uiso 1 1 calc R
H79B H 0.5305 0.3626 0.0698 0.109 Uiso 1 1 calc R
H79C H 0.5236 0.3676 0.0044 0.109 Uiso 1 1 calc R
C80 C 0.6344(4) 0.4007(3) 0.0109(3) 0.0580(19) Uani 1 1 d .
H80A H 0.6194 0.4375 0.0018 0.087 Uiso 1 1 calc R
H80B H 0.6170 0.3782 -0.0228 0.087 Uiso 1 1 calc R
H80C H 0.6804 0.4002 0.0230 0.087 Uiso 1 1 calc R
C81 C 1.1733(2) 0.3960(2) 0.4668(2) 0.0269(10) Uani 1 1 d .
H81A H 1.1687 0.3704 0.4946 0.040 Uiso 1 1 calc R
H81B H 1.2177 0.3983 0.4699 0.040 Uiso 1 1 calc R
H81C H 1.1483 0.3841 0.4286 0.040 Uiso 1 1 calc R
C82 C 0.8856(2) 0.3294(2) 0.4425(2) 0.0272(10) Uani 1 1 d .
H82A H 0.9187 0.3129 0.4742 0.041 Uiso 1 1 calc R
H82B H 0.8957 0.3252 0.4078 0.041 Uiso 1 1 calc R
H82C H 0.8453 0.3119 0.4379 0.041 Uiso 1 1 calc R
C83 C 0.8626(2) 0.7044(2) 0.2440(2) 0.0299(10) Uani 1 1 d .
H83 H 0.8565 0.7370 0.2607 0.036 Uiso 1 1 calc R
C84 C 0.8517(3) 0.6533(2) 0.1583(3) 0.0417(13) Uani 1 1 d .
H84A H 0.8712 0.6251 0.1857 0.063 Uiso 1 1 calc R
H84B H 0.8793 0.6624 0.1368 0.063 Uiso 1 1 calc R
H84C H 0.8112 0.6407 0.1323 0.063 Uiso 1 1 calc R
C85 C 0.8026(3) 0.7444(3) 0.1538(3) 0.0515(16) Uani 1 1 d .
H85A H 0.7589 0.7324 0.1374 0.077 Uiso 1 1 calc R
H85B H 0.8186 0.7541 0.1233 0.077 Uiso 1 1 calc R
H85C H 0.8046 0.7756 0.1780 0.077 Uiso 1 1 calc R
C86 C 1.1041(2) 0.4591(2) 0.3280(2) 0.0356(12) Uani 1 1 d .
H86 H 1.1451 0.4617 0.3553 0.043 Uiso 1 1 calc R
C87 C 1.0397(3) 0.4225(3) 0.2382(3) 0.0523(16) Uani 1 1 d .
H87A H 1.0297 0.3843 0.2348 0.078 Uiso 1 1 calc R
H87B H 1.0432 0.4355 0.2026 0.078 Uiso 1 1 calc R
H87C H 1.0062 0.4420 0.2464 0.078 Uiso 1 1 calc R
C88 C 1.1540(4) 0.4049(4) 0.2777(4) 0.084(3) Uani 1 1 d .
H88A H 1.1700 0.4265 0.2529 0.126 Uiso 1 1 calc R
H88B H 1.1422 0.3694 0.2610 0.126 Uiso 1 1 calc R
H88C H 1.1867 0.4014 0.3149 0.126 Uiso 1 1 calc R
C89 C 0.83835(19) 0.40090(19) 0.30115(19) 0.0219(9) Uani 1 1 d .
H89 H 0.8101 0.3877 0.3188 0.026 Uiso 1 1 calc R
C90 C 0.7970(2) 0.3313(2) 0.2320(2) 0.0357(12) Uani 1 1 d .
H90A H 0.7720 0.3236 0.2562 0.054 Uiso 1 1 calc R
H90B H 0.8214 0.2996 0.2296 0.054 Uiso 1 1 calc R
H90C H 0.7690 0.3410 0.1940 0.054 Uiso 1 1 calc R
C91 C 0.8817(3) 0.3909(2) 0.2253(2) 0.0380(12) Uani 1 1 d .
H91A H 0.9048 0.4234 0.2421 0.057 Uiso 1 1 calc R
H91B H 0.8569 0.3977 0.1855 0.057 Uiso 1 1 calc R
H91C H 0.9116 0.3619 0.2275 0.057 Uiso 1 1 calc R
C92 C 0.6294(2) 0.4448(2) 0.5128(2) 0.0307(11) Uani 1 1 d .
H92 H 0.6552 0.4714 0.5365 0.037 Uiso 1 1 calc R
C93 C 0.5558(3) 0.4614(4) 0.5627(3) 0.063(2) Uani 1 1 d .
H93A H 0.5598 0.4365 0.5939 0.095 Uiso 1 1 calc R
H93B H 0.5120 0.4731 0.5464 0.095 Uiso 1 1 calc R
H93C H 0.5829 0.4925 0.5771 0.095 Uiso 1 1 calc R
C94 C 0.5339(4) 0.3953(5) 0.4847(4) 0.090(3) Uani 1 1 d .
H94A H 0.5211 0.4063 0.4449 0.135 Uiso 1 1 calc R
H94B H 0.4965 0.3913 0.4958 0.135 Uiso 1 1 calc R
H94C H 0.5561 0.3610 0.4894 0.135 Uiso 1 1 calc R
C102 C 0.9424(2) 0.6806(2) 0.4892(2) 0.0297(6) Uani 1 1 d .
H5I1 H 0.9675 0.7087 0.4798 0.045 Uiso 1 1 calc R
H5I2 H 0.9562 0.6760 0.5304 0.045 Uiso 1 1 calc R
H5I3 H 0.8979 0.6909 0.4753 0.045 Uiso 1 1 calc R
C19A C 0.5875(8) 0.2311(7) 0.6172(8) 0.053(4) Uani 0.40 1 d PU
C18B C 0.5398(7) 0.3158(7) 0.6274(7) 0.090(4) Uani 0.70 1 d PU
C8 C 0.8486(3) 0.4162(4) 0.9435(3) 0.067(2) Uani 1 1 d .
C7 C 0.8053(3) 0.4463(4) 0.8950(4) 0.074(2) Uani 1 1 d DU
C10A C 0.7372(4) 0.4400(5) 0.8872(5) 0.042(3) Uiso 0.50 1 d PD
C9A C 0.8131(10) 0.5070(5) 0.9101(9) 0.088(6) Uiso 0.50 1 d PD
C9B C 0.7483(8) 0.4755(10) 0.8960(11) 0.103(7) Uiso 0.50 1 d PD
C10B C 0.7512(13) 0.4049(12) 0.8845(16) 0.155(12) Uiso 0.50 1 d PD

loop_
_atom_site_aniso_label
_atom_site_aniso_U_11
_atom_site_aniso_U_22
_atom_site_aniso_U_33
_atom_site_aniso_U_23
_atom_site_aniso_U_13
_atom_site_aniso_U_12
Nd1 0.00973(10) 0.02761(12) 0.01316(10) 0.00135(8) 0.00420(8) 0.00067(8)
Nd2 0.01006(10) 0.02542(12) 0.01453(10) 0.00214(8) 0.00388(8) 0.00168(8)
Nd3 0.00991(10) 0.02582(12) 0.01407(10) 0.00071(9) 0.00405(8) 0.00070(8)
Nd4 0.00878(10) 0.02627(12) 0.01301(10) 0.00045(8) 0.00384(7) 0.00102(8)
Nd5 0.00988(10) 0.02899(13) 0.01340(10) 0.00049(9) 0.00451(8) 0.00080(8)
Cl1 0.0338(6) 0.0386(7) 0.0407(7) -0.0044(5) 0.0151(5) 0.0029(5)
S1 0.0137(5) 0.0427(6) 0.0182(5) 0.0000(4) 0.0069(4) 0.0024(4)
S2 0.0172(5) 0.0328(6) 0.0180(5) -0.0001(4) 0.0052(4) -0.0036(4)
S3 0.0175(5) 0.0283(5) 0.0208(5) 0.0023(4) 0.0079(4) 0.0014(4)
S4 0.0148(5) 0.0369(6) 0.0169(5) 0.0005(4) 0.0058(4) 0.0014(4)
S5 0.0148(4) 0.0300(5) 0.0178(5) -0.0026(4) 0.0073(4) -0.0029(4)
S6 0.0153(5) 0.0331(6) 0.0159(5) 0.0003(4) 0.0051(4) -0.0034(4)
S7 0.0138(4) 0.0271(5) 0.0231(5) 0.0001(4) 0.0053(4) 0.0023(4)
S8 0.0111(4) 0.0337(6) 0.0165(5) -0.0021(4) 0.0054(3) 0.0024(4)
P1 0.0108(5) 0.0289(6) 0.0146(5) -0.0009(4) 0.0042(4) 0.0019(4)
P2 0.0118(4) 0.0259(5) 0.0155(5) -0.0003(4) 0.0058(4) 0.0015(4)
O1 0.0162(15) 0.052(2) 0.0134(14) -0.0011(14) 0.0075(11) 0.0008(14)
O2 0.0133(13) 0.0360(18) 0.0129(13) 0.0001(13) 0.0040(11) -0.0013(12)
O3 0.0185(14) 0.0263(17) 0.0240(16) 0.0005(13) 0.0053(12) -0.0017(12)
O4 0.0132(13) 0.0303(16) 0.0166(14) 0.0032(12) 0.0056(11) 0.0014(12)
O5 0.0198(15) 0.0397(19) 0.0237(16) 0.0024(14) 0.0102(12) 0.0023(13)
O6 0.0160(15) 0.055(2) 0.0271(17) -0.0013(16) 0.0114(13) 0.0043(15)
O7 0.0205(15) 0.0324(17) 0.0178(14) 0.0008(13) 0.0088(11) -0.0006(13)
O8 0.0225(16) 0.0398(19) 0.0232(16) -0.0021(15) 0.0026(12) -0.0084(14)
O9 0.0200(14) 0.0313(17) 0.0165(14) 0.0006(13) 0.0079(11) -0.0036(13)
O10 0.0245(16) 0.0319(18) 0.0259(16) 0.0016(14) 0.0115(13) 0.0072(13)
O11 0.0197(15) 0.0383(19) 0.0220(16) -0.0029(14) 0.0088(12) -0.0006(13)
O12 0.0188(15) 0.049(2) 0.0189(15) 0.0026(15) 0.0038(12) 0.0025(14)
O13 0.0100(13) 0.0350(17) 0.0145(14) -0.0006(13) 0.0028(10) 0.0012(12)
O14 0.0154(14) 0.0261(16) 0.0233(15) 0.0007(13) 0.0095(11) 0.0085(12)
O15 0.0111(13) 0.0277(16) 0.0159(14) 0.0010(12) 0.0014(10) 0.0035(11)
O16 0.0137(13) 0.0333(17) 0.0134(14) -0.0012(12) 0.0027(10) -0.0018(12)
O17 0.0188(15) 0.0285(16) 0.0221(15) 0.0025(13) 0.0075(12) 0.0012(12)
O18 0.0170(14) 0.0373(18) 0.0263(16) -0.0077(14) 0.0112(12) -0.0100(13)
O19 0.0153(14) 0.0352(18) 0.0180(14) -0.0030(13) 0.0057(11) 0.0004(12)
O20 0.0282(17) 0.043(2) 0.0148(15) 0.0013(14) 0.0057(12) -0.0101(15)
O21 0.0144(14) 0.0335(18) 0.0219(15) -0.0057(14) 0.0025(11) 0.0032(12)
O22 0.0251(16) 0.0301(18) 0.0292(17) -0.0005(14) 0.0102(13) 0.0012(13)
O23 0.0148(14) 0.0406(19) 0.0165(14) -0.0012(13) 0.0073(11) 0.0076(13)
O24 0.0164(15) 0.043(2) 0.0238(16) -0.0055(14) 0.0130(12) 0.0036(13)
O25 0.0128(13) 0.0251(16) 0.0191(14) 0.0029(12) 0.0035(11) 0.0018(11)
O26 0.0158(14) 0.0340(17) 0.0133(14) 0.0012(13) 0.0068(11) 0.0009(12)
O27 0.0167(15) 0.048(2) 0.0279(17) 0.0052(16) 0.0072(13) 0.0010(14)
O28 0.0118(13) 0.0274(16) 0.0182(14) -0.0012(12) 0.0063(11) 0.0000(11)
O29 0.0137(14) 0.0266(16) 0.0215(15) 0.0014(13) 0.0064(11) -0.0004(12)
O30 0.0144(13) 0.0301(16) 0.0140(14) 0.0004(12) 0.0063(11) -0.0008(12)
O31 0.0111(13) 0.0239(15) 0.0190(14) 0.0003(12) 0.0061(11) 0.0022(11)
O32 0.0161(14) 0.0341(18) 0.0181(15) -0.0006(13) 0.0044(11) -0.0022(13)
O33 0.0125(13) 0.0328(17) 0.0160(14) -0.0007(13) 0.0056(11) 0.0008(12)
O34 0.0301(14) 0.0353(16) 0.0242(13) 0.0017(12) 0.0097(11) 0.0053(12)
O35 0.0156(14) 0.0409(19) 0.0244(16) 0.0111(15) 0.0044(12) 0.0042(13)
O36 0.0151(14) 0.0385(18) 0.0205(15) 0.0028(14) 0.0079(11) 0.0009(13)
O37 0.0112(14) 0.0347(17) 0.0212(15) -0.0014(13) 0.0074(11) 0.0032(12)
O38 0.0144(13) 0.0289(16) 0.0167(14) -0.0022(12) 0.0055(11) 0.0034(12)
N1 0.027(2) 0.041(2) 0.0183(19) 0.0089(18) 0.0032(15) 0.0004(18)
N2 0.038(3) 0.059(3) 0.045(3) -0.018(3) 0.017(2) 0.001(2)
N3 0.0227(19) 0.033(2) 0.0235(19) -0.0025(17) 0.0070(15) 0.0006(16)
N4 0.020(2) 0.095(4) 0.042(3) -0.006(3) 0.0137(19) -0.004(2)
C1 0.017(2) 0.038(3) 0.021(2) 0.0000(19) 0.0105(17) -0.0024(18)
C2 0.021(2) 0.034(3) 0.020(2) -0.0008(19) 0.0094(17) 0.0008(18)
C3 0.024(2) 0.065(4) 0.015(2) -0.003(2) 0.0094(18) 0.007(2)
C4 0.025(3) 0.090(5) 0.023(3) 0.005(3) 0.010(2) 0.015(3)
C5 0.020(2) 0.065(4) 0.022(2) 0.001(2) 0.0145(18) 0.008(2)
C6 0.015(2) 0.042(3) 0.018(2) 0.0011(19) 0.0055(16) 0.0022(18)
C11 0.0108(18) 0.037(3) 0.018(2) 0.0046(18) 0.0071(15) -0.0001(17)
C12 0.015(2) 0.040(3) 0.022(2) -0.001(2) 0.0083(17) -0.0019(18)
C13 0.041(3) 0.054(4) 0.034(3) -0.008(3) 0.026(2) -0.015(3)
C14 0.051(3) 0.057(4) 0.043(3) -0.006(3) 0.030(3) -0.013(3)
C15 0.032(3) 0.045(3) 0.037(3) -0.007(2) 0.017(2) -0.014(2)
C16 0.016(2) 0.043(3) 0.019(2) 0.004(2) 0.0072(16) -0.0062(19)
C17 0.066(5) 0.088(6) 0.064(5) -0.015(4) 0.046(4) -0.028(4)
C18A 0.058(7) 0.068(8) 0.070(8) 0.010(5) 0.019(5) -0.010(5)
C19B 0.087(6) 0.083(6) 0.092(6) 0.012(4) 0.043(4) -0.010(4)
C20 0.157(11) 0.135(10) 0.112(9) -0.016(8) 0.102(9) -0.081(9)
C21 0.022(2) 0.028(2) 0.019(2) 0.0048(18) 0.0078(16) -0.0032(18)
C22 0.023(2) 0.034(3) 0.020(2) 0.0004(19) 0.0080(17) -0.0002(19)
C23 0.025(2) 0.038(3) 0.025(2) 0.002(2) 0.0082(18) -0.008(2)
C24 0.035(3) 0.027(2) 0.027(2) -0.002(2) 0.014(2) -0.007(2)
C25 0.027(2) 0.031(2) 0.026(2) 0.002(2) 0.0096(18) 0.0029(19)
C26 0.019(2) 0.030(2) 0.029(2) 0.006(2) 0.0090(17) 0.0009(18)
C27 0.045(3) 0.030(3) 0.057(4) -0.003(3) 0.014(3) -0.006(2)
C28 0.177(11) 0.059(5) 0.054(5) 0.018(4) -0.015(6) -0.065(6)
C29 0.074(5) 0.033(3) 0.049(4) -0.005(3) -0.013(3) -0.010(3)
C30 0.098(7) 0.039(4) 0.192(13) -0.026(6) 0.066(8) -0.004(4)
C31 0.0133(19) 0.032(2) 0.016(2) 0.0014(18) 0.0042(15) 0.0024(17)
C32 0.0145(19) 0.033(2) 0.021(2) 0.0027(19) 0.0083(16) 0.0024(17)
C33 0.025(2) 0.033(3) 0.030(2) 0.007(2) 0.0118(19) 0.0067(19)
C34 0.037(3) 0.036(3) 0.032(3) 0.006(2) 0.018(2) 0.004(2)
C35 0.030(2) 0.040(3) 0.025(2) 0.005(2) 0.0143(19) 0.004(2)
C36 0.017(2) 0.038(3) 0.022(2) 0.002(2) 0.0077(16) 0.0019(18)
C37 0.038(3) 0.052(3) 0.035(3) 0.012(3) 0.016(2) -0.001(3)
C38 0.058(4) 0.048(4) 0.040(3) 0.011(3) 0.022(3) -0.006(3)
C39 0.039(3) 0.062(4) 0.034(3) 0.016(3) 0.007(2) 0.003(3)
C40 0.057(4) 0.057(4) 0.039(3) 0.012(3) 0.030(3) 0.002(3)
C41 0.0125(19) 0.033(2) 0.017(2) 0.0003(18) 0.0093(15) -0.0047(17)
C42 0.0119(19) 0.035(2) 0.024(2) -0.0018(19) 0.0079(16) -0.0034(17)
C43 0.016(2) 0.034(3) 0.024(2) -0.004(2) 0.0069(17) -0.0057(18)
C44 0.0106(19) 0.039(3) 0.019(2) 0.0057(19) 0.0054(16) 0.0007(17)
C45 0.016(2) 0.040(3) 0.020(2) 0.002(2) 0.0070(16) 0.0037(18)
C46 0.0104(18) 0.036(2) 0.018(2) 0.0022(18) 0.0052(15) -0.0006(17)
C47 0.0099(19) 0.046(3) 0.027(2) 0.001(2) 0.0033(17) 0.0013(19)
C48 0.027(3) 0.060(4) 0.022(2) 0.003(2) 0.0046(19) 0.006(2)
C49 0.016(2) 0.045(3) 0.037(3) 0.002(2) 0.0063(19) -0.002(2)
C50 0.017(2) 0.046(3) 0.033(3) -0.005(2) 0.0038(18) 0.007(2)
C51 0.0127(19) 0.034(2) 0.018(2) 0.0016(18) 0.0036(15) 0.0041(17)
C52 0.0147(19) 0.027(2) 0.028(2) -0.0014(19) 0.0058(16) 0.0060(17)
C53 0.033(3) 0.034(3) 0.038(3) -0.005(2) 0.020(2) -0.001(2)
C54 0.038(3) 0.039(3) 0.055(4) -0.012(3) 0.029(3) 0.000(2)
C55 0.031(3) 0.042(3) 0.040(3) -0.006(2) 0.024(2) 0.003(2)
C56 0.017(2) 0.031(2) 0.022(2) -0.0028(18) 0.0090(16) 0.0043(17)
C57 0.073(5) 0.059(4) 0.081(5) -0.019(4) 0.057(4) -0.007(4)
C58 0.222(14) 0.066(6) 0.122(9) 0.028(6) 0.123(10) 0.073(8)
C59 0.095(7) 0.126(9) 0.120(9) -0.077(8) 0.068(7) -0.036(7)
C60 0.085(5) 0.057(4) 0.099(6) -0.033(4) 0.066(5) -0.003(4)
C61 0.0125(19) 0.032(2) 0.017(2) 0.0040(18) 0.0041(15) -0.0011(17)
C62 0.020(2) 0.028(2) 0.021(2) 0.0007(18) 0.0037(17) -0.0026(17)
C63 0.027(2) 0.037(3) 0.024(2) -0.002(2) -0.0042(19) 0.001(2)
C64 0.024(2) 0.038(3) 0.033(3) 0.002(2) -0.007(2) 0.006(2)
C65 0.019(2) 0.030(3) 0.033(3) -0.001(2) 0.0022(18) 0.0047(18)
C66 0.016(2) 0.028(2) 0.020(2) 0.0019(18) 0.0025(16) 0.0000(17)
C67 0.031(3) 0.048(4) 0.047(3) 0.001(3) -0.009(2) 0.006(3)
C68 0.021(3) 0.069(5) 0.077(5) 0.018(4) -0.009(3) 0.000(3)
C69 0.060(4) 0.057(4) 0.043(4) 0.013(3) -0.004(3) 0.012(3)
C70 0.032(3) 0.060(4) 0.070(5) 0.015(4) -0.008(3) 0.018(3)
C71 0.0126(18) 0.029(2) 0.0150(19) -0.0031(17) 0.0038(15) 0.0017(16)
C72 0.0141(19) 0.028(2) 0.021(2) 0.0014(18) 0.0092(16) 0.0015(16)
C73 0.018(2) 0.031(2) 0.022(2) -0.0014(19) 0.0079(17) -0.0005(17)
C74 0.022(2) 0.039(3) 0.018(2) -0.004(2) 0.0058(17) -0.0019(19)
C75 0.019(2) 0.039(3) 0.016(2) -0.0018(19) 0.0064(16) -0.0021(18)
C76 0.0132(19) 0.031(2) 0.022(2) 0.0027(19) 0.0051(16) -0.0019(17)
C77 0.043(3) 0.051(3) 0.024(2) -0.008(2) 0.009(2) -0.016(3)
C78 0.098(6) 0.054(4) 0.047(4) -0.012(3) 0.028(4) -0.013(4)
C79 0.051(4) 0.135(8) 0.028(3) -0.020(4) 0.006(3) -0.037(5)
C80 0.069(4) 0.076(5) 0.033(3) -0.023(3) 0.024(3) -0.035(4)
C81 0.019(2) 0.035(3) 0.026(2) -0.005(2) 0.0074(17) 0.0033(18)
C82 0.022(2) 0.031(2) 0.029(2) -0.002(2) 0.0086(18) 0.0020(18)
C83 0.026(2) 0.042(3) 0.025(2) 0.002(2) 0.0125(19) 0.003(2)
C84 0.041(3) 0.046(3) 0.040(3) -0.009(3) 0.017(2) -0.003(3)
C85 0.050(4) 0.053(4) 0.041(3) 0.018(3) 0.002(3) 0.010(3)
C86 0.031(3) 0.047(3) 0.036(3) -0.004(2) 0.019(2) 0.000(2)
C87 0.049(4) 0.069(4) 0.035(3) -0.015(3) 0.009(3) 0.002(3)
C88 0.046(4) 0.120(8) 0.094(6) -0.057(6) 0.034(4) 0.006(4)
C89 0.0138(19) 0.028(2) 0.021(2) 0.0000(18) 0.0016(16) -0.0002(17)
C90 0.025(2) 0.033(3) 0.045(3) -0.013(2) 0.006(2) -0.006(2)
C91 0.043(3) 0.047(3) 0.030(3) -0.007(2) 0.021(2) 0.001(2)
C92 0.012(2) 0.054(3) 0.026(2) 0.009(2) 0.0066(17) 0.004(2)
C93 0.024(3) 0.128(7) 0.043(3) -0.009(4) 0.019(2) 0.001(3)
C94 0.055(5) 0.149(9) 0.074(6) -0.041(6) 0.032(4) -0.045(5)
C102 0.0301(14) 0.0353(16) 0.0242(13) 0.0017(12) 0.0097(11) 0.0053(12)
C19A 0.051(5) 0.056(6) 0.063(6) -0.002(4) 0.034(4) -0.011(4)
C18B 0.080(5) 0.097(6) 0.098(6) -0.001(4) 0.037(4) -0.010(4)
C8 0.056(4) 0.126(7) 0.028(3) 0.019(4) 0.026(3) 0.031(4)
C7 0.065(4) 0.114(5) 0.056(3) 0.006(3) 0.039(3) 0.022(3)

loop_
_atom_type_symbol
_atom_type_description
_atom_type_scat_dispersion_real
_atom_type_scat_dispersion_imag
_atom_type_scat_source
C C 0.0181 0.0091 'International Tables Vol C Tables 4.2.6.8 and 6.1.1.4'
H H 0.0000 0.0000 'International Tables Vol C Tables 4.2.6.8 and 6.1.1.4'
O O 0.0492 0.0322 'International Tables Vol C Tables 4.2.6.8 and 6.1.1.4'
N N 0.0311 0.0180 'International Tables Vol C Tables 4.2.6.8 and 6.1.1.4'
P P 0.2955 0.4335 'International Tables Vol C Tables 4.2.6.8 and 6.1.1.4'
S S 0.3331 0.5567 'International Tables Vol C Tables 4.2.6.8 and 6.1.1.4'
Cl Cl 0.3639 0.7018 'International Tables Vol C Tables 4.2.6.8 and 6.1.1.4'
Nd Nd -3.1807 10.9079 'International Tables Vol C Tables 4.2.6.8 and 6.1.1.4'

loop_
_geom_angle_atom_site_label_1
_geom_angle_atom_site_label_2
_geom_angle_atom_site_label_3
_geom_angle
_geom_angle_site_symmetry_1
_geom_angle_site_symmetry_3
O1 Nd1 O3 93.53(12) . .
O1 Nd1 O25 133.17(11) . .
O3 Nd1 O25 110.61(11) . .
O1 Nd1 O26 156.46(10) . .
O3 Nd1 O26 75.27(11) . .
O25 Nd1 O26 70.35(10) . .
O1 Nd1 O38 106.26(11) . 3_766
O3 Nd1 O38 130.67(10) . 3_766
O25 Nd1 O38 88.01(10) . 3_766
O26 Nd1 O38 68.76(10) . 3_766
O1 Nd1 O2 80.62(10) . .
O3 Nd1 O2 74.04(11) . .
O25 Nd1 O2 143.46(10) . .
O26 Nd1 O2 76.43(10) . .
O38 Nd1 O2 65.67(10) 3_766 .
O1 Nd1 O4 78.00(10) . .
O3 Nd1 O4 77.61(10) . .
O25 Nd1 O4 69.44(10) . .
O26 Nd1 O4 118.38(10) . .
O38 Nd1 O4 149.85(10) 3_766 .
O2 Nd1 O4 143.07(10) . .
O1 Nd1 O36 76.95(11) . 3_766
O3 Nd1 O36 161.74(10) . 3_766
O25 Nd1 O36 67.79(10) . 3_766
O26 Nd1 O36 118.99(10) . 3_766
O38 Nd1 O36 67.47(10) 3_766 3_766
O2 Nd1 O36 118.74(10) . 3_766
O4 Nd1 O36 85.11(10) . 3_766
O1 Nd1 Nd5 117.82(8) . .
O3 Nd1 Nd5 87.99(7) . .
O25 Nd1 Nd5 103.03(7) . .
O26 Nd1 Nd5 42.62(7) . .
O38 Nd1 Nd5 42.75(7) 3_766 .
O2 Nd1 Nd5 40.46(7) . .
O4 Nd1 Nd5 159.53(7) . .
O36 Nd1 Nd5 110.21(6) 3_766 .
O1 Nd1 Nd2 112.40(8) . 3_766
O3 Nd1 Nd2 88.99(7) . 3_766
O25 Nd1 Nd2 33.91(7) . 3_766
O26 Nd1 Nd2 88.42(7) . 3_766
O38 Nd1 Nd2 121.66(7) 3_766 3_766
O2 Nd1 Nd2 159.54(7) . 3_766
O4 Nd1 Nd2 36.97(7) . 3_766
O36 Nd1 Nd2 80.56(6) 3_766 3_766
Nd5 Nd1 Nd2 129.781(7) . 3_766
O35 Nd2 O25 140.44(10) . 3_766
O35 Nd2 O31 140.17(10) . .
O25 Nd2 O31 66.93(9) 3_766 .
O35 Nd2 O21 76.76(11) . .
O25 Nd2 O21 140.93(10) 3_766 .
O31 Nd2 O21 90.98(10) . .
O35 Nd2 O9 79.56(11) . 3_766
O25 Nd2 O9 88.40(10) 3_766 3_766
O31 Nd2 O9 138.65(10) . 3_766
O21 Nd2 O9 88.47(10) . 3_766
O35 Nd2 O4 72.40(10) . 3_766
O25 Nd2 O4 68.27(10) 3_766 3_766
O31 Nd2 O4 126.13(10) . 3_766
O21 Nd2 O4 142.80(11) . 3_766
O9 Nd2 O4 66.09(10) 3_766 3_766
O35 Nd2 O34 131.97(12) . .
O25 Nd2 O34 74.46(10) 3_766 .
O31 Nd2 O34 73.61(11) . .
O21 Nd2 O34 68.34(11) . .
O9 Nd2 O34 67.86(11) 3_766 .
O4 Nd2 O34 120.19(10) 3_766 .
O35 Nd2 O15 73.00(10) . .
O25 Nd2 O15 125.24(10) 3_766 .
O31 Nd2 O15 67.37(10) . .
O21 Nd2 O15 66.75(10) . .
O9 Nd2 O15 146.33(10) 3_766 .
O4 Nd2 O15 121.20(10) 3_766 .
O34 Nd2 O15 118.39(10) . .
O35 Nd2 O33 92.75(11) . .
O25 Nd2 O33 68.81(10) 3_766 .
O31 Nd2 O33 69.13(10) . .
O21 Nd2 O33 134.60(9) . .
O9 Nd2 O33 133.54(9) 3_766 .
O4 Nd2 O33 67.91(10) 3_766 .
O34 Nd2 O33 135.27(11) . .
O15 Nd2 O33 67.93(9) . .
O35 Nd2 Nd3 136.17(9) . .
O25 Nd2 Nd3 38.80(7) 3_766 .
O31 Nd2 Nd3 38.99(6) . .
O21 Nd2 Nd3 129.96(8) . .
O9 Nd2 Nd3 127.19(7) 3_766 .
O4 Nd2 Nd3 87.14(7) 3_766 .
O34 Nd2 Nd3 91.85(8) . .
O15 Nd2 Nd3 86.44(7) . .
O33 Nd2 Nd3 43.43(7) . .
O35 Nd2 Nd1 108.53(7) . 3_766
O25 Nd2 Nd1 33.21(7) 3_766 3_766
O31 Nd2 Nd1 98.85(6) . 3_766
O21 Nd2 Nd1 154.31(7) . 3_766
O9 Nd2 Nd1 68.50(7) 3_766 3_766
O4 Nd2 Nd1 36.47(6) 3_766 3_766
O34 Nd2 Nd1 91.65(8) . 3_766
O15 Nd2 Nd1 138.92(7) . 3_766
O33 Nd2 Nd1 71.00(6) . 3_766
Nd3 Nd2 Nd1 63.797(6) . 3_766
O35 Nd2 Nd4 108.64(8) . .
O25 Nd2 Nd4 98.53(7) 3_766 .
O31 Nd2 Nd4 32.83(6) . .
O21 Nd2 Nd4 70.46(8) . .
O9 Nd2 Nd4 154.16(7) 3_766 .
O4 Nd2 Nd4 139.51(7) 3_766 .
O34 Nd2 Nd4 89.94(8) . .
O15 Nd2 Nd4 36.07(7) . .
O33 Nd2 Nd4 71.63(7) . .
Nd3 Nd2 Nd4 63.810(6) . .
Nd1 Nd2 Nd4 127.607(7) 3_766 .
O37 Nd3 O29 79.65(10) . .
O37 Nd3 O25 75.69(10) . 3_766
O29 Nd3 O25 116.37(10) . 3_766
O37 Nd3 O31 117.58(10) . .
O29 Nd3 O31 75.40(10) . .
O25 Nd3 O31 66.60(9) 3_766 .
O37 Nd3 O32 156.88(11) . .
O29 Nd3 O32 81.37(10) . .
O25 Nd3 O32 125.11(10) 3_766 .
O31 Nd3 O32 69.55(10) . .
O37 Nd3 O36 80.23(10) . .
O29 Nd3 O36 156.10(10) . .
O25 Nd3 O36 70.43(11) 3_766 .
O31 Nd3 O36 125.93(10) . .
O32 Nd3 O36 114.44(10) . .
O37 Nd3 O33 136.44(10) . .
O29 Nd3 O33 137.35(9) . .
O25 Nd3 O33 67.38(10) 3_766 .
O31 Nd3 O33 67.69(9) . .
O32 Nd3 O33 66.49(10) . .
O36 Nd3 O33 66.46(9) . .
O37 Nd3 Cl1 87.93(8) . .
O29 Nd3 Cl1 87.39(8) . .
O25 Nd3 Cl1 147.31(7) 3_766 .
O31 Nd3 Cl1 145.12(7) . .
O32 Nd3 Cl1 78.12(8) . .
O36 Nd3 Cl1 79.12(8) . .
O33 Nd3 Cl1 111.13(7) . .
O37 Nd3 Nd2 112.85(8) . .
O29 Nd3 Nd2 112.46(7) . .
O25 Nd3 Nd2 38.60(6) 3_766 .
O31 Nd3 Nd2 38.79(7) . .
O32 Nd3 Nd2 86.61(8) . .
O36 Nd3 Nd2 87.26(8) . .
O33 Nd3 Nd2 41.83(7) . .
Cl1 Nd3 Nd2 152.94(3) . .
O16 Nd4 O14 93.00(11) . .
O16 Nd4 O31 133.31(10) . .
O14 Nd4 O31 111.85(10) . .
O16 Nd4 O30 154.64(10) . 3_766
O14 Nd4 O30 76.03(10) . 3_766
O31 Nd4 O30 71.91(10) . 3_766
O16 Nd4 O28 103.75(11) . .
O14 Nd4 O28 133.31(10) . .
O31 Nd4 O28 87.53(10) . .
O30 Nd4 O28 70.36(10) 3_766 .
O16 Nd4 O15 79.87(10) . .
O14 Nd4 O15 77.49(10) . .
O31 Nd4 O15 68.67(10) . .
O30 Nd4 O15 118.73(10) 3_766 .
O28 Nd4 O15 147.75(9) . .
O16 Nd4 O13 79.57(10) . .
O14 Nd4 O13 75.67(10) . .
O31 Nd4 O13 143.21(10) . .
O30 Nd4 O13 75.60(10) 3_766 .
O28 Nd4 O13 65.37(10) . .
O15 Nd4 O13 145.02(9) . .
O16 Nd4 O32 76.35(10) . .
O14 Nd4 O32 159.67(10) . .
O31 Nd4 O32 66.85(9) . .
O30 Nd4 O32 120.34(9) 3_766 .
O28 Nd4 O32 66.76(9) . .
O15 Nd4 O32 83.54(9) . .
O13 Nd4 O32 118.27(10) . .
O16 Nd4 Nd5 115.48(8) . .
O14 Nd4 Nd5 89.96(8) . .
O31 Nd4 Nd5 103.85(7) . .
O30 Nd4 Nd5 43.21(7) 3_766 .
O28 Nd4 Nd5 43.46(7) . .
O15 Nd4 Nd5 160.96(7) . .
O13 Nd4 Nd5 39.36(7) . .
O32 Nd4 Nd5 110.21(7) . .
O16 Nd4 Nd2 113.84(8) . .
O14 Nd4 Nd2 89.50(8) . .
O31 Nd4 Nd2 33.60(7) . .
O30 Nd4 Nd2 89.21(7) 3_766 .
O28 Nd4 Nd2 120.77(6) . .
O15 Nd4 Nd2 36.65(6) . .
O13 Nd4 Nd2 160.83(7) . .
O32 Nd4 Nd2 79.40(7) . .
Nd5 Nd4 Nd2 130.641(7) . .
O13 Nd5 O2 157.45(10) . .
O13 Nd5 O7 103.59(10) . .
O2 Nd5 O7 69.09(10) . .
O13 Nd5 O23 69.16(10) . .
O2 Nd5 O23 103.34(10) . .
O7 Nd5 O23 143.20(10) . .
O13 Nd5 O27 83.01(10) . .
O2 Nd5 O27 74.51(10) . .
O7 Nd5 O27 74.94(11) . .
O23 Nd5 O27 68.43(11) . .
O13 Nd5 O26 122.98(9) . .
O2 Nd5 O26 75.85(10) . .
O7 Nd5 O26 70.57(10) . .
O23 Nd5 O26 144.57(10) . .
O27 Nd5 O26 140.61(11) . .
O13 Nd5 O38 130.44(11) . 3_766
O2 Nd5 O38 65.90(10) . 3_766
O7 Nd5 O38 123.24(10) . 3_766
O23 Nd5 O38 80.76(10) . 3_766
O27 Nd5 O38 121.63(11) . 3_766
O26 Nd5 O38 66.42(10) . 3_766
O13 Nd5 O30 75.24(10) . 3_766
O2 Nd5 O30 123.17(10) . 3_766
O7 Nd5 O30 145.89(9) . 3_766
O23 Nd5 O30 69.27(10) . 3_766
O27 Nd5 O30 137.00(11) . 3_766
O26 Nd5 O30 81.52(10) . 3_766
O38 Nd5 O30 57.28(9) 3_766 3_766
O13 Nd5 O28 65.71(9) . .
O2 Nd5 O28 130.95(10) . .
O7 Nd5 O28 81.55(10) . .
O23 Nd5 O28 122.77(10) . .
O27 Nd5 O28 134.88(11) . .
O26 Nd5 O28 57.29(9) . .
O38 Nd5 O28 103.48(9) 3_766 .
O30 Nd5 O28 66.73(10) 3_766 .
O13 Nd5 P2 94.40(7) . .
O2 Nd5 P2 103.25(7) . .
O7 Nd5 P2 73.21(7) . .
O23 Nd5 P2 141.45(8) . .
O27 Nd5 P2 146.45(9) . .
O26 Nd5 P2 28.62(7) . .
O38 Nd5 P2 85.23(7) 3_766 .
O30 Nd5 P2 72.92(7) 3_766 .
O28 Nd5 P2 28.70(7) . .
O13 Nd5 P1 102.79(8) . 3_766
O2 Nd5 P1 94.58(8) . 3_766
O7 Nd5 P1 142.14(7) . 3_766
O23 Nd5 P1 72.39(8) . 3_766
O27 Nd5 P1 135.15(9) . 3_766
O26 Nd5 P1 72.39(8) . 3_766
O38 Nd5 P1 28.68(7) 3_766 3_766
O30 Nd5 P1 28.60(7) 3_766 3_766
O28 Nd5 P1 85.11(7) . 3_766
P2 Nd5 P1 78.14(3) . 3_766
O13 Nd5 Nd1 160.55(7) . .
O2 Nd5 Nd1 41.88(7) . .
O7 Nd5 Nd1 81.61(7) . .
O23 Nd5 Nd1 117.62(7) . .
O27 Nd5 Nd1 116.39(8) . .
O26 Nd5 Nd1 40.56(7) . .
O38 Nd5 Nd1 41.67(7) 3_766 .
O30 Nd5 Nd1 89.90(6) 3_766 .
O28 Nd5 Nd1 97.11(6) . .
P2 Nd5 Nd1 68.862(19) . .
P1 Nd5 Nd1 65.08(2) 3_766 .
O5 S1 O6 117.4(2) . .
O5 S1 C6 110.4(2) . .
O6 S1 C6 106.4(2) . .
O5 S1 C12 110.1(2) . .
O6 S1 C12 106.3(2) . .
C6 S1 C12 105.4(2) . .
O8 S2 O7 115.75(19) . .
O8 S2 C16 107.6(2) . .
O7 S2 C16 110.0(2) . .
O8 S2 C22 106.9(2) . .
O7 S2 C22 109.5(2) . .
C16 S2 C22 106.7(2) . .
O10 S3 O9 115.65(19) . .
O10 S3 C26 107.4(2) . .
O9 S3 C26 108.4(2) . .
O10 S3 C32 108.5(2) . .
O9 S3 C32 110.4(2) . .
C26 S3 C32 106.0(2) . .
O12 S4 O11 116.6(2) . .
O12 S4 C2 106.7(2) . .
O11 S4 C2 109.5(2) . .
O12 S4 C36 106.7(2) . .
O11 S4 C36 111.0(2) . .
C2 S4 C36 105.9(2) . .
O17 S5 O18 117.6(2) . .
O17 S5 C72 109.21(19) . .
O18 S5 C72 106.5(2) . .
O17 S5 C42 111.0(2) . .
O18 S5 C42 106.57(19) . .
C72 S5 C42 105.2(2) . .
O20 S6 O19 116.49(19) . .
O20 S6 C76 106.8(2) . .
O19 S6 C76 109.8(2) . .
O20 S6 C62 107.0(2) . .
O19 S6 C62 110.0(2) . .
C76 S6 C62 106.1(2) . .
O22 S7 O21 115.8(2) . .
O22 S7 C52 108.2(2) . .
O21 S7 C52 107.4(2) . .
O22 S7 C66 108.1(2) . .
O21 S7 C66 110.6(2) . .
C52 S7 C66 106.4(2) . .
O24 S8 O23 114.52(19) . .
O24 S8 C56 107.8(2) . .
O23 S8 C56 107.9(2) . .
O24 S8 C46 107.56(19) . .
O23 S8 C46 110.5(2) . .
C56 S8 C46 108.3(2) . .
O37 P1 O30 112.48(17) . .
O37 P1 O38 113.88(17) . .
O30 P1 O38 104.04(17) . .
O37 P1 C81 107.8(2) . .
O30 P1 C81 108.8(2) . .
O38 P1 C81 109.7(2) . .
O37 P1 Nd5 131.11(14) . 3_766
O30 P1 Nd5 52.59(12) . 3_766
O38 P1 Nd5 51.47(11) . 3_766
C81 P1 Nd5 121.10(15) . 3_766
O29 P2 O28 114.10(17) . .
O29 P2 O26 112.24(17) . .
O28 P2 O26 104.60(16) . .
O29 P2 C82 108.1(2) . .
O28 P2 C82 108.9(2) . .
O26 P2 C82 108.8(2) . .
O29 P2 Nd5 132.25(13) . .
O28 P2 Nd5 53.02(11) . .
O26 P2 Nd5 51.65(11) . .
C82 P2 Nd5 119.63(16) . .
C1 O1 Nd1 173.2(4) . .
C11 O2 Nd5 132.3(3) . .
C11 O2 Nd1 124.9(3) . .
Nd5 O2 Nd1 97.67(10) . .
C21 O3 Nd1 163.8(3) . .
C31 O4 Nd1 121.5(2) . .
C31 O4 Nd2 124.6(2) . 3_766
Nd1 O4 Nd2 106.56(11) . 3_766
S2 O7 Nd5 139.86(18) . .
S3 O9 Nd2 133.52(17) . 3_766
C41 O13 Nd5 135.5(3) . .
C41 O13 Nd4 119.8(3) . .
Nd5 O13 Nd4 98.79(10) . .
C51 O14 Nd4 155.8(3) . .
C61 O15 Nd4 115.5(2) . .
C61 O15 Nd2 129.2(3) . .
Nd4 O15 Nd2 107.29(10) . .
C71 O16 Nd4 168.7(3) . .
S7 O21 Nd2 138.05(19) . .
S8 O23 Nd5 140.48(19) . .
Nd1 O25 Nd2 112.87(12) . 3_766
Nd1 O25 Nd3 117.82(12) . 3_766
Nd2 O25 Nd3 102.61(10) 3_766 3_766
P2 O26 Nd1 160.46(17) . .
P2 O26 Nd5 99.73(14) . .
Nd1 O26 Nd5 96.82(10) . .
C92 O27 Nd5 120.1(3) . .
P2 O28 Nd4 134.97(17) . .
P2 O28 Nd5 98.28(14) . .
Nd4 O28 Nd5 95.04(10) . .
P2 O29 Nd3 136.55(17) . .
P1 O30 Nd4 160.39(17) . 3_766
P1 O30 Nd5 98.81(14) . 3_766
Nd4 O30 Nd5 96.46(10) 3_766 3_766
Nd4 O31 Nd2 113.57(11) . .
Nd4 O31 Nd3 118.12(12) . .
Nd2 O31 Nd3 102.22(10) . .
C89 O32 Nd3 141.1(3) . .
C89 O32 Nd4 105.8(3) . .
Nd3 O32 Nd4 102.94(11) . .
Nd2 O33 Nd3 94.74(9) . .
C102 O34 Nd2 128.3(3) . .
C83 O35 Nd2 160.1(3) . .
C86 O36 Nd3 138.6(3) . .
C86 O36 Nd1 106.4(3) . 3_766
Nd3 O36 Nd1 101.72(11) . 3_766
P1 O37 Nd3 138.39(18) . .
P1 O38 Nd1 134.61(16) . 3_766
P1 O38 Nd5 99.84(14) . 3_766
Nd1 O38 Nd5 95.58(11) 3_766 3_766
C83 N1 C84 123.0(5) . .
C83 N1 C85 119.3(5) . .
C84 N1 C85 117.6(5) . .
C86 N2 C87 123.3(5) . .
C86 N2 C88 120.4(6) . .
C87 N2 C88 116.3(6) . .
C89 N3 C91 123.2(4) . .
C89 N3 C90 120.9(4) . .
C91 N3 C90 115.9(4) . .
C92 N4 C94 119.2(6) . .
C92 N4 C93 121.9(6) . .
C94 N4 C93 118.8(6) . .
O1 C1 C2 123.0(4) . .
O1 C1 C6 122.2(4) . .
C2 C1 C6 114.8(4) . .
C3 C2 C1 122.7(4) . .
C3 C2 S4 118.4(4) . .
C1 C2 S4 118.8(3) . .
C2 C3 C4 121.3(5) . .
C2 C3 H3 119.3 . .
C4 C3 H3 119.3 . .
C3 C4 C5 117.8(5) . .
C3 C4 C7 119.4(5) . .
C5 C4 C7 122.2(5) . .
C6 C5 C4 120.6(4) . .
C6 C5 H5 119.7 . .
C4 C5 H5 119.7 . .
C5 C6 C1 122.3(4) . .
C5 C6 S1 118.5(3) . .
C1 C6 S1 119.2(3) . .
O2 C11 C16 123.1(4) . .
O2 C11 C12 122.9(4) . .
C16 C11 C12 113.9(4) . .
C13 C12 C11 122.0(5) . .
C13 C12 S1 114.1(4) . .
C11 C12 S1 123.9(4) . .
C14 C13 C12 122.8(5) . .
C14 C13 H13 118.6 . .
C12 C13 H13 118.6 . .
C15 C14 C13 116.6(5) . .
C15 C14 C17 122.2(6) . .
C13 C14 C17 121.1(6) . .
C14 C15 C16 121.8(5) . .
C14 C15 H15 119.1 . .
C16 C15 H15 119.1 . .
C15 C16 C11 122.8(5) . .
C15 C16 S2 114.3(4) . .
C11 C16 S2 122.9(3) . .
C19A C17 C20 123.6(11) . .
C19A C17 C18A 53.0(14) . .
C20 C17 C18A 130.3(13) . .
C19A C17 C14 114.7(8) . .
C20 C17 C14 112.2(7) . .
C18A C17 C14 110.8(12) . .
C19A C17 C19B 44.3(10) . .
C20 C17 C19B 94.0(10) . .
C18A C17 C19B 97.2(14) . .
C14 C17 C19B 105.9(7) . .
C19A C17 C18B 101.9(10) . .
C20 C17 C18B 94.1(9) . .
C18A C17 C18B 50.9(13) . .
C14 C17 C18B 105.3(8) . .
C19B C17 C18B 141.9(9) . .
C17 C20 H20A 109.5 . .
C17 C20 H20B 109.5 . .
H20A C20 H20B 109.5 . .
C17 C20 H20C 109.5 . .
H20A C20 H20C 109.5 . .
H20B C20 H20C 109.5 . .
O3 C21 C22 125.3(4) . .
O3 C21 C26 121.9(4) . .
C22 C21 C26 112.7(4) . .
C23 C22 C21 122.7(4) . .
C23 C22 S2 116.6(4) . .
C21 C22 S2 120.7(4) . .
C24 C23 C22 122.3(4) . .
C24 C23 H23 118.9 . .
C22 C23 H23 118.9 . .
C23 C24 C25 116.4(5) . .
C23 C24 C27 122.8(5) . .
C25 C24 C27 120.6(5) . .
C26 C25 C24 122.2(5) . .
C26 C25 H25 118.9 . .
C24 C25 H25 118.9 . .
C25 C26 C21 123.0(4) . .
C25 C26 S3 117.9(4) . .
C21 C26 S3 119.0(4) . .
C29 C27 C30 112.8(7) . .
C29 C27 C24 112.9(5) . .
C30 C27 C24 112.8(6) . .
C29 C27 C28 106.2(6) . .
C30 C27 C28 105.1(8) . .
C24 C27 C28 106.1(6) . .
C27 C28 H28A 109.5 . .
C27 C28 H28B 109.5 . .
H28A C28 H28B 109.5 . .
C27 C28 H28C 109.5 . .
H28A C28 H28C 109.5 . .
H28B C28 H28C 109.5 . .
C27 C29 H29A 109.5 . .
C27 C29 H29B 109.5 . .
H29A C29 H29B 109.5 . .
C27 C29 H29C 109.5 . .
H29A C29 H29C 109.5 . .
H29B C29 H29C 109.5 . .
C27 C30 H30A 109.5 . .
C27 C30 H30B 109.5 . .
H30A C30 H30B 109.5 . .
C27 C30 H30C 109.5 . .
H30A C30 H30C 109.5 . .
H30B C30 H30C 109.5 . .
O4 C31 C32 123.5(4) . .
O4 C31 C36 123.7(4) . .
C32 C31 C36 112.7(4) . .
C33 C32 C31 123.3(4) . .
C33 C32 S3 114.3(4) . .
C31 C32 S3 122.3(3) . .
C34 C33 C32 121.9(5) . .
C34 C33 H33 119.0 . .
C32 C33 H33 119.0 . .
C35 C34 C33 115.8(5) . .
C35 C34 C37 121.6(5) . .
C33 C34 C37 122.1(5) . .
C36 C35 C34 123.0(5) . .
C36 C35 H35 118.5 . .
C34 C35 H35 118.5 . .
C35 C36 C31 123.2(5) . .
C35 C36 S4 112.9(4) . .
C31 C36 S4 123.8(4) . .
C38 C37 C34 110.6(5) . .
C38 C37 C39 108.1(5) . .
C34 C37 C39 108.6(5) . .
C38 C37 C40 108.2(5) . .
C34 C37 C40 110.8(5) . .
C39 C37 C40 110.5(5) . .
C37 C38 H38A 109.5 . .
C37 C38 H38B 109.5 . .
H38A C38 H38B 109.5 . .
C37 C38 H38C 109.5 . .
H38A C38 H38C 109.5 . .
H38B C38 H38C 109.5 . .
C37 C39 H39A 109.5 . .
C37 C39 H39B 109.5 . .
H39A C39 H39B 109.5 . .
C37 C39 H39C 109.5 . .
H39A C39 H39C 109.5 . .
H39B C39 H39C 109.5 . .
C37 C40 H40A 109.5 . .
C37 C40 H40B 109.5 . .
H40A C40 H40B 109.5 . .
C37 C40 H40C 109.5 . .
H40A C40 H40C 109.5 . .
H40B C40 H40C 109.5 . .
O13 C41 C46 123.0(4) . .
O13 C41 C42 122.3(4) . .
C46 C41 C42 114.6(4) . .
C43 C42 C41 121.8(4) . .
C43 C42 S5 113.9(3) . .
C41 C42 S5 124.3(3) . .
C42 C43 C44 122.3(4) . .
C42 C43 H43 118.9 . .
C44 C43 H43 118.9 . .
C45 C44 C43 117.0(4) . .
C45 C44 C47 123.6(4) . .
C43 C44 C47 119.4(4) . .
C44 C45 C46 121.5(4) . .
C44 C45 H45 119.2 . .
C46 C45 H45 119.2 . .
C45 C46 C41 122.8(4) . .
C45 C46 S8 114.5(4) . .
C41 C46 S8 122.7(3) . .
C50 C47 C49 109.3(4) . .
C50 C47 C44 111.7(4) . .
C49 C47 C44 108.4(4) . .
C50 C47 C48 108.4(5) . .
C49 C47 C48 109.2(4) . .
C44 C47 C48 109.8(4) . .
C47 C48 H48A 109.5 . .
C47 C48 H48B 109.5 . .
H48A C48 H48B 109.5 . .
C47 C48 H48C 109.5 . .
H48A C48 H48C 109.5 . .
H48B C48 H48C 109.5 . .
C47 C49 H49A 109.5 . .
C47 C49 H49B 109.5 . .
H49A C49 H49B 109.5 . .
C47 C49 H49C 109.5 . .
H49A C49 H49C 109.5 . .
H49B C49 H49C 109.5 . .
C47 C50 H50A 109.5 . .
C47 C50 H50B 109.5 . .
H50A C50 H50B 109.5 . .
C47 C50 H50C 109.5 . .
H50A C50 H50C 109.5 . .
H50B C50 H50C 109.5 . .
O14 C51 C52 123.4(4) . .
O14 C51 C56 124.0(4) . .
C52 C51 C56 112.6(4) . .
C53 C52 C51 123.9(4) . .
C53 C52 S7 117.4(4) . .
C51 C52 S7 118.6(3) . .
C54 C53 C52 121.4(5) . .
C54 C53 H53 119.3 . .
C52 C53 H53 119.3 . .
C53 C54 C55 116.9(5) . .
C53 C54 C57 120.7(5) . .
C55 C54 C57 122.4(5) . .
C56 C55 C54 121.5(4) . .
C56 C55 H55 119.2 . .
C54 C55 H55 119.2 . .
C55 C56 C51 123.4(4) . .
C55 C56 S8 116.7(4) . .
C51 C56 S8 119.7(3) . .
C58 C57 C60 108.2(8) . .
C58 C57 C54 109.0(7) . .
C60 C57 C54 113.4(6) . .
C58 C57 C59 111.4(9) . .
C60 C57 C59 107.2(7) . .
C54 C57 C59 107.6(6) . .
C57 C58 H58A 109.5 . .
C57 C58 H58B 109.5 . .
H58A C58 H58B 109.5 . .
C57 C58 H58C 109.5 . .
H58A C58 H58C 109.5 . .
H58B C58 H58C 109.5 . .
C57 C59 H59A 109.5 . .
C57 C59 H59B 109.5 . .
H59A C59 H59B 109.5 . .
C57 C59 H59C 109.5 . .
H59A C59 H59C 109.5 . .
H59B C59 H59C 109.5 . .
C57 C60 H60A 109.5 . .
C57 C60 H60B 109.5 . .
H60A C60 H60B 109.5 . .
C57 C60 H60C 109.5 . .
H60A C60 H60C 109.5 . .
H60B C60 H60C 109.5 . .
O15 C61 C66 122.6(4) . .
O15 C61 C62 123.4(4) . .
C66 C61 C62 114.0(4) . .
C63 C62 C61 122.0(5) . .
C63 C62 S6 113.5(4) . .
C61 C62 S6 124.5(4) . .
C62 C63 C64 123.3(5) . .
C62 C63 H63 118.3 . .
C64 C63 H63 118.3 . .
C63 C64 C65 115.7(4) . .
C63 C64 C67 121.0(5) . .
C65 C64 C67 123.2(5) . .
C66 C65 C64 121.7(5) . .
C66 C65 H65 119.2 . .
C64 C65 H65 119.2 . .
C65 C66 C61 123.2(4) . .
C65 C66 S7 113.4(4) . .
C61 C66 S7 123.4(3) . .
C70 C67 C69 107.1(6) . .
C70 C67 C64 112.7(5) . .
C69 C67 C64 111.4(5) . .
C70 C67 C68 110.6(6) . .
C69 C67 C68 107.2(6) . .
C64 C67 C68 107.7(5) . .
C67 C68 H68A 109.5 . .
C67 C68 H68B 109.5 . .
H68A C68 H68B 109.5 . .
C67 C68 H68C 109.5 . .
H68A C68 H68C 109.5 . .
H68B C68 H68C 109.5 . .
C67 C69 H69A 109.5 . .
C67 C69 H69B 109.5 . .
H69A C69 H69B 109.5 . .
C67 C69 H69C 109.5 . .
H69A C69 H69C 109.5 . .
H69B C69 H69C 109.5 . .
C67 C70 H70A 109.5 . .
C67 C70 H70B 109.5 . .
H70A C70 H70B 109.5 . .
C67 C70 H70C 109.5 . .
H70A C70 H70C 109.5 . .
H70B C70 H70C 109.5 . .
O16 C71 C76 123.2(4) . .
O16 C71 C72 122.6(4) . .
C76 C71 C72 114.2(4) . .
C73 C72 C71 122.4(4) . .
C73 C72 S5 119.8(3) . .
C71 C72 S5 117.8(3) . .
C72 C73 C74 121.8(4) . .
C72 C73 H73 119.1 . .
C74 C73 H73 119.1 . .
C75 C74 C73 117.2(4) . .
C75 C74 C77 121.9(4) . .
C73 C74 C77 120.9(4) . .
C74 C75 C76 121.3(4) . .
C74 C75 H75 119.4 . .
C76 C75 H75 119.4 . .
C75 C76 C71 123.1(4) . .
C75 C76 S6 118.5(3) . .
C71 C76 S6 118.4(3) . .
C79 C77 C80 111.2(6) . .
C79 C77 C74 109.3(5) . .
C80 C77 C74 113.9(5) . .
C79 C77 C78 105.7(6) . .
C80 C77 C78 106.9(6) . .
C74 C77 C78 109.5(5) . .
C77 C78 H78A 109.5 . .
C77 C78 H78B 109.5 . .
H78A C78 H78B 109.5 . .
C77 C78 H78C 109.5 . .
H78A C78 H78C 109.5 . .
H78B C78 H78C 109.5 . .
C77 C79 H79A 109.5 . .
C77 C79 H79B 109.5 . .
H79A C79 H79B 109.5 . .
C77 C79 H79C 109.5 . .
H79A C79 H79C 109.5 . .
H79B C79 H79C 109.5 . .
C77 C80 H80A 109.5 . .
C77 C80 H80B 109.5 . .
H80A C80 H80B 109.5 . .
C77 C80 H80C 109.5 . .
H80A C80 H80C 109.5 . .
H80B C80 H80C 109.5 . .
P1 C81 H81A 109.5 . .
P1 C81 H81B 109.5 . .
H81A C81 H81B 109.5 . .
P1 C81 H81C 109.5 . .
H81A C81 H81C 109.5 . .
H81B C81 H81C 109.5 . .
P2 C82 H82A 109.5 . .
P2 C82 H82B 109.5 . .
H82A C82 H82B 109.5 . .
P2 C82 H82C 109.5 . .
H82A C82 H82C 109.5 . .
H82B C82 H82C 109.5 . .
O35 C83 N1 122.7(5) . .
O35 C83 H83 118.6 . .
N1 C83 H83 118.6 . .
N1 C84 H84A 109.5 . .
N1 C84 H84B 109.5 . .
H84A C84 H84B 109.5 . .
N1 C84 H84C 109.5 . .
H84A C84 H84C 109.5 . .
H84B C84 H84C 109.5 . .
N1 C85 H85A 109.5 . .
N1 C85 H85B 109.5 . .
H85A C85 H85B 109.5 . .
N1 C85 H85C 109.5 . .
H85A C85 H85C 109.5 . .
H85B C85 H85C 109.5 . .
O36 C86 N2 127.8(5) . .
O36 C86 H86 116.1 . .
N2 C86 H86 116.1 . .
N2 C87 H87A 109.5 . .
N2 C87 H87B 109.5 . .
H87A C87 H87B 109.5 . .
N2 C87 H87C 109.5 . .
H87A C87 H87C 109.5 . .
H87B C87 H87C 109.5 . .
N2 C88 H88A 109.5 . .
N2 C88 H88B 109.5 . .
H88A C88 H88B 109.5 . .
N2 C88 H88C 109.5 . .
H88A C88 H88C 109.5 . .
H88B C88 H88C 109.5 . .
O32 C89 N3 125.5(4) . .
O32 C89 H89 117.3 . .
N3 C89 H89 117.3 . .
N3 C90 H90A 109.5 . .
N3 C90 H90B 109.5 . .
H90A C90 H90B 109.5 . .
N3 C90 H90C 109.5 . .
H90A C90 H90C 109.5 . .
H90B C90 H90C 109.5 . .
N3 C91 H91A 109.5 . .
N3 C91 H91B 109.5 . .
H91A C91 H91B 109.5 . .
N3 C91 H91C 109.5 . .
H91A C91 H91C 109.5 . .
H91B C91 H91C 109.5 . .
O27 C92 N4 125.9(5) . .
O27 C92 H92 117.0 . .
N4 C92 H92 117.0 . .
N4 C93 H93A 109.5 . .
N4 C93 H93B 109.5 . .
H93A C93 H93B 109.5 . .
N4 C93 H93C 109.5 . .
H93A C93 H93C 109.5 . .
H93B C93 H93C 109.5 . .
N4 C94 H94A 109.5 . .
N4 C94 H94B 109.5 . .
H94A C94 H94B 109.5 . .
N4 C94 H94C 109.5 . .
H94A C94 H94C 109.5 . .
H94B C94 H94C 109.5 . .
O34 C102 H5I1 109.5 . .
O34 C102 H5I2 109.5 . .
H5I1 C102 H5I2 109.5 . .
O34 C102 H5I3 109.5 . .
H5I1 C102 H5I3 109.5 . .
H5I2 C102 H5I3 109.5 . .
C8 C7 C9B 124.7(12) . .
C8 C7 C10A 114.7(8) . .
C9B C7 C10A 36.3(10) . .
C8 C7 C4 113.0(6) . .
C9B C7 C4 121.7(12) . .
C10A C7 C4 112.8(8) . .
C8 C7 C10B 93.6(16) . .
C9B C7 C10B 72.2(16) . .
C10A C7 C10B 36.0(13) . .
C4 C7 C10B 98.6(16) . .
C8 C7 C9A 107.9(11) . .
C9B C7 C9A 63.0(13) . .
C10A C7 C9A 99.3(10) . .
C4 C7 C9A 107.8(11) . .
C10B C7 C9A 135.0(16) . .

loop_
_geom_bond_atom_site_label_1
_geom_bond_atom_site_label_2
_geom_bond_distance
_geom_bond_site_symmetry_2
Nd1 O1 2.269(3) .
Nd1 O3 2.328(3) .
Nd1 O25 2.386(3) .
Nd1 O26 2.416(3) .
Nd1 O38 2.464(3) 3_766
Nd1 O2 2.485(3) .
Nd1 O4 2.489(3) .
Nd1 O36 2.763(3) 3_766
Nd1 Nd5 3.6893(3) .
Nd1 Nd2 4.0142(3) 3_766
Nd2 O35 2.420(3) .
Nd2 O25 2.431(3) 3_766
Nd2 O31 2.437(3) .
Nd2 O21 2.465(3) .
Nd2 O9 2.496(3) 3_766
Nd2 O4 2.519(3) 3_766
Nd2 O34 2.522(3) .
Nd2 O15 2.524(3) .
Nd2 O33 2.545(3) .
Nd2 Nd3 3.8025(3) .
Nd2 Nd1 4.0141(3) 3_766
Nd2 Nd4 4.0373(3) .
Nd3 O37 2.393(3) .
Nd3 O29 2.397(3) .
Nd3 O25 2.441(3) 3_766
Nd3 O31 2.448(3) .
Nd3 O32 2.546(3) .
Nd3 O36 2.565(3) .
Nd3 O33 2.623(3) .
Nd3 Cl1 2.7523(13) .
Nd4 O16 2.287(3) .
Nd4 O14 2.348(3) .
Nd4 O31 2.388(3) .
Nd4 O30 2.408(3) 3_766
Nd4 O28 2.459(3) .
Nd4 O15 2.489(3) .
Nd4 O13 2.496(3) .
Nd4 O32 2.754(3) .
Nd4 Nd5 3.6967(3) .
Nd5 O13 2.372(3) .
Nd5 O2 2.416(3) .
Nd5 O7 2.492(3) .
Nd5 O23 2.504(3) .
Nd5 O27 2.504(3) .
Nd5 O26 2.516(3) .
Nd5 O38 2.516(3) 3_766
Nd5 O30 2.547(3) 3_766
Nd5 O28 2.553(3) .
Nd5 P2 3.1622(10) .
Nd5 P1 3.1690(11) 3_766
S1 O5 1.437(4) .
S1 O6 1.444(3) .
S1 C6 1.763(4) .
S1 C12 1.777(5) .
S2 O8 1.437(3) .
S2 O7 1.453(3) .
S2 C16 1.759(5) .
S2 C22 1.763(5) .
S3 O10 1.438(3) .
S3 O9 1.453(3) .
S3 C26 1.754(5) .
S3 C32 1.763(5) .
S4 O12 1.438(3) .
S4 O11 1.438(4) .
S4 C2 1.763(5) .
S4 C36 1.777(5) .
S5 O17 1.440(3) .
S5 O18 1.450(3) .
S5 C72 1.766(4) .
S5 C42 1.775(5) .
S6 O20 1.442(3) .
S6 O19 1.446(3) .
S6 C76 1.758(5) .
S6 C62 1.766(5) .
S7 O22 1.451(4) .
S7 O21 1.455(3) .
S7 C52 1.751(5) .
S7 C66 1.770(5) .
S8 O24 1.451(3) .
S8 O23 1.462(3) .
S8 C56 1.756(5) .
S8 C46 1.768(5) .
P1 O37 1.521(3) .
P1 O30 1.535(3) .
P1 O38 1.544(3) .
P1 C81 1.792(5) .
P1 Nd5 3.1691(11) 3_766
P2 O29 1.532(3) .
P2 O28 1.535(3) .
P2 O26 1.537(3) .
P2 C82 1.789(5) .
O1 C1 1.283(5) .
O2 C11 1.303(5) .
O3 C21 1.270(6) .
O4 C31 1.309(5) .
O4 Nd2 2.519(3) 3_766
O9 Nd2 2.495(3) 3_766
O13 C41 1.310(5) .
O14 C51 1.280(6) .
O15 C61 1.318(5) .
O16 C71 1.285(5) .
O25 Nd2 2.431(3) 3_766
O25 Nd3 2.441(3) 3_766
O27 C92 1.256(6) .
O30 Nd4 2.408(3) 3_766
O30 Nd5 2.547(3) 3_766
O32 C89 1.266(6) .
O34 C102 1.477(6) .
O35 C83 1.252(6) .
O36 C86 1.277(6) .
O36 Nd1 2.763(3) 3_766
O38 Nd1 2.464(3) 3_766
O38 Nd5 2.516(3) 3_766
N1 C83 1.321(6) .
N1 C84 1.456(7) .
N1 C85 1.490(7) .
N2 C86 1.285(8) .
N2 C87 1.456(8) .
N2 C88 1.456(8) .
N3 C89 1.307(6) .
N3 C91 1.456(6) .
N3 C90 1.466(6) .
N4 C92 1.326(6) .
N4 C94 1.432(10) .
N4 C93 1.453(8) .
C1 C2 1.410(6) .
C1 C6 1.417(6) .
C2 C3 1.376(6) .
C3 C4 1.391(7) .
C3 H3 0.9500 .
C4 C5 1.396(7) .
C4 C7 1.536(9) .
C5 C6 1.392(6) .
C5 H5 0.9500 .
C11 C16 1.422(7) .
C11 C12 1.425(6) .
C12 C13 1.401(7) .
C13 C14 1.385(9) .
C13 H13 0.9500 .
C14 C15 1.382(8) .
C14 C17 1.548(9) .
C15 C16 1.407(7) .
C15 H15 0.9500 .
C17 C19A 1.42(2) .
C17 C20 1.428(13) .
C17 C18A 1.46(3) .
C17 C19B 1.69(2) .
C17 C18B 1.699(18) .
C20 H20A 0.9800 .
C20 H20B 0.9800 .
C20 H20C 0.9800 .
C21 C22 1.422(6) .
C21 C26 1.451(6) .
C22 C23 1.399(7) .
C23 C24 1.391(7) .
C23 H23 0.9500 .
C24 C25 1.397(7) .
C24 C27 1.528(8) .
C25 C26 1.375(7) .
C25 H25 0.9500 .
C27 C29 1.498(9) .
C27 C30 1.501(11) .
C27 C28 1.568(11) .
C28 H28A 0.9800 .
C28 H28B 0.9800 .
C28 H28C 0.9800 .
C29 H29A 0.9800 .
C29 H29B 0.9800 .
C29 H29C 0.9800 .
C30 H30A 0.9800 .
C30 H30B 0.9800 .
C30 H30C 0.9800 .
C31 C32 1.426(7) .
C31 C36 1.427(6) .
C32 C33 1.399(7) .
C33 C34 1.394(7) .
C33 H33 0.9500 .
C34 C35 1.387(8) .
C34 C37 1.536(8) .
C35 C36 1.383(7) .
C35 H35 0.9500 .
C37 C38 1.515(9) .
C37 C39 1.549(8) .
C37 C40 1.551(8) .
C38 H38A 0.9800 .
C38 H38B 0.9800 .
C38 H38C 0.9800 .
C39 H39A 0.9800 .
C39 H39B 0.9800 .
C39 H39C 0.9800 .
C40 H40A 0.9800 .
C40 H40B 0.9800 .
C40 H40C 0.9800 .
C41 C46 1.417(6) .
C41 C42 1.422(6) .
C42 C43 1.400(6) .
C43 C44 1.402(7) .
C43 H43 0.9500 .
C44 C45 1.379(7) .
C44 C47 1.532(6) .
C45 C46 1.409(6) .
C45 H45 0.9500 .
C47 C50 1.518(7) .
C47 C49 1.531(7) .
C47 C48 1.538(7) .
C48 H48A 0.9800 .
C48 H48B 0.9800 .
C48 H48C 0.9800 .
C49 H49A 0.9800 .
C49 H49B 0.9800 .
C49 H49C 0.9800 .
C50 H50A 0.9800 .
C50 H50B 0.9800 .
C50 H50C 0.9800 .
C51 C52 1.414(7) .
C51 C56 1.437(6) .
C52 C53 1.399(7) .
C53 C54 1.386(7) .
C53 H53 0.9500 .
C54 C55 1.398(8) .
C54 C57 1.527(9) .
C55 C56 1.388(7) .
C55 H55 0.9500 .
C57 C58 1.500(13) .
C57 C60 1.504(9) .
C57 C59 1.590(13) .
C58 H58A 0.9800 .
C58 H58B 0.9800 .
C58 H58C 0.9800 .
C59 H59A 0.9800 .
C59 H59B 0.9800 .
C59 H59C 0.9800 .
C60 H60A 0.9800 .
C60 H60B 0.9800 .
C60 H60C 0.9800 .
C61 C66 1.409(7) .
C61 C62 1.424(6) .
C62 C63 1.386(7) .
C63 C64 1.387(8) .
C63 H63 0.9500 .
C64 C65 1.399(7) .
C64 C67 1.535(7) .
C65 C66 1.396(6) .
C65 H65 0.9500 .
C67 C70 1.491(10) .
C67 C69 1.530(10) .
C67 C68 1.537(9) .
C68 H68A 0.9800 .
C68 H68B 0.9800 .
C68 H68C 0.9800 .
C69 H69A 0.9800 .
C69 H69B 0.9800 .
C69 H69C 0.9800 .
C70 H70A 0.9800 .
C70 H70B 0.9800 .
C70 H70C 0.9800 .
C71 C76 1.412(6) .
C71 C72 1.425(6) .
C72 C73 1.386(6) .
C73 C74 1.395(7) .
C73 H73 0.9500 .
C74 C75 1.390(7) .
C74 C77 1.526(7) .
C75 C76 1.392(6) .
C75 H75 0.9500 .
C77 C79 1.496(9) .
C77 C80 1.502(8) .
C77 C78 1.540(10) .
C78 H78A 0.9800 .
C78 H78B 0.9800 .
C78 H78C 0.9800 .
C79 H79A 0.9800 .
C79 H79B 0.9800 .
C79 H79C 0.9800 .
C80 H80A 0.9800 .
C80 H80B 0.9800 .
C80 H80C 0.9800 .
C81 H81A 0.9800 .
C81 H81B 0.9800 .
C81 H81C 0.9800 .
C82 H82A 0.9800 .
C82 H82B 0.9800 .
C82 H82C 0.9800 .
C83 H83 0.9500 .
C84 H84A 0.9800 .
C84 H84B 0.9800 .
C84 H84C 0.9800 .
C85 H85A 0.9800 .
C85 H85B 0.9800 .
C85 H85C 0.9800 .
C86 H86 0.9500 .
C87 H87A 0.9800 .
C87 H87B 0.9800 .
C87 H87C 0.9800 .
C88 H88A 0.9800 .
C88 H88B 0.9800 .
C88 H88C 0.9800 .
C89 H89 0.9500 .
C90 H90A 0.9800 .
C90 H90B 0.9800 .
C90 H90C 0.9800 .
C91 H91A 0.9800 .
C91 H91B 0.9800 .
C91 H91C 0.9800 .
C92 H92 0.9500 .
C93 H93A 0.9800 .
C93 H93B 0.9800 .
C93 H93C 0.9800 .
C94 H94A 0.9800 .
C94 H94B 0.9800 .
C94 H94C 0.9800 .
C102 H5I1 0.9800 .
C102 H5I2 0.9800 .
C102 H5I3 0.9800 .
C8 C7 1.484(11) .
C7 C9B 1.489(10) .
C7 C10A 1.494(9) .
C7 C10B 1.555(10) .
C7 C9A 1.561(10) .

loop_
_platon_squeeze_void_nr
_platon_squeeze_void_average_x
_platon_squeeze_void_average_y
_platon_squeeze_void_average_z
_platon_squeeze_void_volume
_platon_squeeze_void_count_electrons
1 0.048 0.176 0.331 265.9 25.7
2 -0.049 -0.179 0.671 261.9 24.0
3 -0.002 0.357 0.131 9.5 -0.2
4 0.001 0.643 0.869 9.6 -0.4
5 0.111 0.402 0.148 10.1 0.5
6 0.139 0.417 0.933 7.2 1.1
7 0.204 0.561 0.940 23.5 -0.7
8 0.219 0.927 0.260 26.1 1.8
9 0.189 0.378 0.132 7.6 2.1
10 0.451 0.676 0.169 267.3 26.6
11 0.282 0.427 0.242 25.9 1.4
12 0.296 0.061 0.560 23.5 -0.2
13 0.317 0.877 0.369 8.2 2.1
14 0.549 0.321 0.829 260.4 24.9
15 0.361 0.917 0.567 7.2 1.3
16 0.394 0.903 0.351 9.0 -0.2
17 0.498 0.143 0.631 9.5 0.2
18 0.502 0.856 0.369 9.6 0.0
19 0.611 0.098 0.648 9.7 0.8
20 0.639 0.083 0.433 7.2 0.8
21 0.719 0.573 0.760 25.8 0.7
22 0.704 0.939 0.440 23.5 -0.7
23 0.689 0.122 0.632 8.1 1.6
24 0.782 0.073 0.742 25.6 1.8
25 0.796 0.439 0.060 23.5 -1.2
26 0.817 0.623 0.869 8.6 2.1
27 0.861 0.583 0.067 7.2 0.7
28 0.893 0.597 0.851 8.7 0.9
